data_7720582
loop_
_publ_author_name
'Mangundu, Patrick'
'Ho, Curtis C.'
'Mole, Richard A.'
'Korb, Marcus'
'Fuller, Rebecca O.'

_publ_section_title
;
 Cubane lanthanoid complexes with tridentate [O, P&#xe001;O, O]
 coordination using tris(5-<i>tert</i>-butyl-2-hydroxyphenyl)-phosphine
 oxide ligands: synthesis, characterisation, and magnetic behaviour.
;
_journal_issue 13
_journal_name_full 'Dalton transactions (Cambridge, England : 2003)'
_journal_page_first 5408
_journal_page_last 5415
_journal_paper_doi 10.1039/d5dt02969d
_journal_volume 55
_journal_year 2026
_chemical_formula_moiety 'C126.40 H172.80 O24 P4 Tb4, 4.8(C2 H6 O) [+ solvent]'
_chemical_formula_sum 'C136 H201.6 O28.8 P4 Tb4'
_chemical_formula_weight 3056.92
_space_group_crystal_system monoclinic
_space_group_IT_number 14
_space_group_name_Hall '-P 2ybc'
_space_group_name_H-M_alt 'P 1 21/c 1'
_atom_sites_solution_hydrogens geom
_audit_creation_method SHELXL-2018/3
_audit_update_record
;
2025-09-27 deposited with the CCDC.	2026-02-27 downloaded from the CCDC.
;
_cell_angle_alpha 90
_cell_angle_beta 98.7870(10)
_cell_angle_gamma 90
_cell_formula_units_Z 4
_cell_length_a 15.39750(10)
_cell_length_b 35.3854(3)
_cell_length_c 28.9254(2)
_cell_measurement_reflns_used 74728
_cell_measurement_temperature 100.00(10)
_cell_measurement_theta_max 75.1840
_cell_measurement_theta_min 2.8870
_cell_volume 15574.9(2)
_computing_cell_refinement 'CrysAlisPro 1.171.43.129a (Rigaku OD, 2024)'
_computing_data_collection 'CrysAlisPro system (CCD 43.129a 64-bit (release 29-06-2024))'
_computing_data_reduction 'CrysAlisPro 1.171.43.129a (Rigaku OD, 2024)'
_computing_structure_refinement 'SHELXL-2018/3 (Sheldrick, 2018)'
_computing_structure_solution 'SHELXS-2018/3 (Sheldrick, 2018)'
_diffrn_ambient_temperature 100.00(10)
_diffrn_detector_area_resol_mean 10.0000
_diffrn_measured_fraction_theta_full 0.998
_diffrn_measured_fraction_theta_max 0.998
_diffrn_measurement_device_type 'XtaLAB Synergy, Single source at home/near, HyPix'
_diffrn_measurement_method '\w scans'
_diffrn_radiation_type CuK\a
_diffrn_radiation_wavelength 1.54184
_diffrn_reflns_av_R_equivalents 0.0897
_diffrn_reflns_av_unetI/netI 0.0413
_diffrn_reflns_Laue_measured_fraction_full 0.998
_diffrn_reflns_Laue_measured_fraction_max 0.998
_diffrn_reflns_limit_h_max 18
_diffrn_reflns_limit_h_min -18
_diffrn_reflns_limit_k_max 42
_diffrn_reflns_limit_k_min -42
_diffrn_reflns_limit_l_max 34
_diffrn_reflns_limit_l_min -32
_diffrn_reflns_number 223575
_diffrn_reflns_point_group_measured_fraction_full 0.998
_diffrn_reflns_point_group_measured_fraction_max 0.998
_diffrn_reflns_theta_full 66.499
_diffrn_reflns_theta_max 66.499
_diffrn_reflns_theta_min 2.904
_diffrn_source 'micro-focus sealed X-ray tube'
_exptl_absorpt_coefficient_mu 9.642
_exptl_absorpt_correction_T_max 1.000
_exptl_absorpt_correction_T_min 0.661
_exptl_absorpt_correction_type gaussian
_exptl_absorpt_process_details
;
CrysAlisPro 1.171.43.129a (Rigaku Oxford Diffraction, 2024)
Numerical absorption correction based on gaussian integration over
a multifaceted crystal model
Empirical absorption correction using spherical harmonics,
implemented in SCALE3 ABSPACK scaling algorithm.
;
_exptl_crystal_colour 'clear colourless'
_exptl_crystal_density_diffrn 1.304
_exptl_crystal_description plate
_exptl_crystal_F_000 6272
_exptl_crystal_size_max 0.214
_exptl_crystal_size_mid 0.111
_exptl_crystal_size_min 0.028
_refine_diff_density_max 2.605
_refine_diff_density_min -1.256
_refine_diff_density_rms 0.112
_refine_ls_extinction_method none
_refine_ls_goodness_of_fit_ref 1.034
_refine_ls_hydrogen_treatment mixed
_refine_ls_matrix_type full
_refine_ls_number_parameters 1607
_refine_ls_number_reflns 27407
_refine_ls_number_restraints 1782
_refine_ls_restrained_S_all 1.011
_refine_ls_R_factor_all 0.0663
_refine_ls_R_factor_gt 0.0572
_refine_ls_shift/su_max 0.011
_refine_ls_shift/su_mean 0.000
_refine_ls_structure_factor_coef Fsqd
_refine_ls_weighting_details 'w=1/[\s^2^(Fo^2^)+(0.0636P)^2^+90.3870P] where P=(Fo^2^+2Fc^2^)/3'
_refine_ls_weighting_scheme calc
_refine_ls_wR_factor_gt 0.1476
_refine_ls_wR_factor_ref 0.1519
_reflns_Friedel_coverage 0.000
_reflns_number_gt 23479
_reflns_number_total 27407
_reflns_threshold_expression 'I > 2\s(I)'
_cod_data_source_file d5dt02969d5.cif
_cod_data_source_block MK-B-74-Tb
_cod_depositor_comments 'Adding full bibliography for 7720582--7720584.cif.'
_cod_original_sg_symbol_H-M 'P 21/c'
_cod_original_formula_sum 'C136 H201.60 O28.80 P4 Tb4'
_cod_database_code 7720582
_shelx_shelxl_version_number 2018/3
_shelx_space_group_comment
;
The symmetry employed for this shelxl refinement is uniquely defined
by the following loop, which should always be used as a source of
symmetry information in preference to the above space-group names.
They are only intended as comments.
;
_shelx_estimated_absorpt_t_min 0.237
_shelx_estimated_absorpt_t_max 0.761
_oxdiff_exptl_absorpt_empirical_full_min 0.623
_oxdiff_exptl_absorpt_empirical_full_max 2.572
_oxdiff_exptl_absorpt_empirical_details
;
Empirical correction (ABSPACK) includes:
- Absorption correction using spherical harmonics
- Frame scaling
;

loop_
_space_group_symop_operation_xyz
'x, y, z'
'-x, y+1/2, -z+1/2'
'-x, -y, -z'
'x, -y-1/2, z-1/2'

loop_
_atom_site_label
_atom_site_type_symbol
_atom_site_fract_x
_atom_site_fract_y
_atom_site_fract_z
_atom_site_U_iso_or_equiv
_atom_site_adp_type
_atom_site_occupancy
_atom_site_site_symmetry_order
_atom_site_calc_flag
_atom_site_refinement_flags_posn
_atom_site_refinement_flags_adp
_atom_site_refinement_flags_occupancy
_atom_site_disorder_assembly
_atom_site_disorder_group
C200 C 0.0794(4) 0.07532(18) 0.3742(2) 0.0321(12) Uani 1 1 d . . . . .
C201 C 0.0287(4) 0.10499(19) 0.3883(2) 0.0358(13) Uani 1 1 d . . . . .
H201 H 0.046847 0.130319 0.384625 0.043 Uiso 1 1 calc R U . . .
C202 C -0.0467(4) 0.0984(2) 0.4074(2) 0.0404(14) Uani 1 1 d . . . . .
C203 C -0.0664(5) 0.0607(2) 0.4150(2) 0.0449(15) Uani 1 1 d . . . . .
H203 H -0.115337 0.055305 0.430317 0.054 Uiso 1 1 calc R U . . .
C204 C -0.0183(4) 0.0307(2) 0.4013(2) 0.0410(14) Uani 1 1 d . . . . .
H204 H -0.034609 0.005491 0.407109 0.049 Uiso 1 1 calc R U . . .
C205 C 0.0542(4) 0.03767(18) 0.3789(2) 0.0330(12) Uani 1 1 d . . . . .
C210 C 0.3429(4) 0.06228(19) 0.0667(2) 0.0381(13) Uani 1 1 d . . . . .
C211 C 0.2690(4) 0.07883(18) 0.0803(2) 0.0358(13) Uani 1 1 d . . . . .
C212 C 0.2086(5) 0.0977(2) 0.0461(2) 0.0407(14) Uani 1 1 d . . . . .
H212 H 0.157635 0.108687 0.055304 0.049 Uiso 1 1 calc R U . . .
C213 C 0.2206(5) 0.1009(2) 0.0001(2) 0.0445(15) Uani 1 1 d . . . . .
C214 C 0.2965(5) 0.0843(2) -0.0123(2) 0.0524(18) Uani 1 1 d . . . . .
H214 H 0.307331 0.086102 -0.043729 0.063 Uiso 1 1 calc R U . . .
C215 C 0.3557(5) 0.0655(2) 0.0203(2) 0.0499(17) Uani 1 1 d . . . . .
H215 H 0.406402 0.054468 0.010801 0.060 Uiso 1 1 calc R U . . .
C220 C 0.4556(4) -0.12953(18) 0.1981(2) 0.0357(13) Uani 1 1 d . . . . .
C221 C 0.5453(4) -0.13599(19) 0.1975(2) 0.0394(14) Uani 1 1 d . . . . .
H221 H 0.580877 -0.115310 0.191011 0.047 Uiso 1 1 calc R U . . .
C222 C 0.5843(5) -0.1711(2) 0.2058(3) 0.0465(16) Uani 1 1 d . . . . .
C223 C 0.5302(5) -0.2006(2) 0.2150(3) 0.0552(19) Uani 1 1 d . . . . .
H223 H 0.554769 -0.225142 0.220705 0.066 Uiso 1 1 calc R U . . .
C224 C 0.4420(5) -0.1954(2) 0.2162(3) 0.0509(17) Uani 1 1 d . . . . .
H224 H 0.406791 -0.216197 0.222649 0.061 Uiso 1 1 calc R U . . .
C225 C 0.4041(4) -0.15995(19) 0.2080(2) 0.0397(14) Uani 1 1 d . . . . .
C230 C 0.0269(4) -0.08664(18) 0.2595(2) 0.0350(12) Uani 1 1 d . . . . .
C231 C -0.0302(4) -0.09975(19) 0.2194(2) 0.0413(14) Uani 1 1 d . . . . .
H231 H -0.071710 -0.082873 0.202766 0.050 Uiso 1 1 calc R U . . .
C232 C -0.0262(4) -0.1362(2) 0.2044(2) 0.0425(14) Uani 1 1 d . . . . .
H232 H -0.066475 -0.144080 0.177885 0.051 Uiso 1 1 calc R U . . .
C233 C 0.0339(4) -0.16241(19) 0.2260(2) 0.0414(14) Uani 1 1 d . . . . .
C234 C 0.0904(4) -0.14974(19) 0.2647(3) 0.0418(14) Uani 1 1 d . . . . .
H234 H 0.132743 -0.166777 0.280328 0.050 Uiso 1 1 calc R U . . .
C235 C 0.0877(4) -0.11303(18) 0.2818(2) 0.0342(12) Uani 1 1 d . . . . .
C240 C 0.1951(4) 0.13448(18) 0.3520(2) 0.0349(13) Uani 1 1 d . . . . .
C241 C 0.1586(4) 0.15810(18) 0.3145(2) 0.0353(13) Uani 1 1 d . . . . .
C242 C 0.1620(5) 0.19661(19) 0.3205(2) 0.0431(15) Uani 1 1 d . . . . .
H242 H 0.137971 0.212621 0.295384 0.052 Uiso 1 1 calc R U . . .
C243 C 0.1997(5) 0.2124(2) 0.3624(3) 0.0498(16) Uani 1 1 d . . . . .
H243 H 0.199385 0.239079 0.365889 0.060 Uiso 1 1 calc R U . . .
C244 C 0.2382(6) 0.1902(2) 0.3997(3) 0.0519(17) Uani 1 1 d . . . . .
C245 C 0.2347(5) 0.15167(19) 0.3935(2) 0.0402(14) Uani 1 1 d . . . . .
H245 H 0.260431 0.135986 0.418578 0.048 Uiso 1 1 calc R U . . .
C250 C 0.3935(4) -0.08134(17) 0.1189(2) 0.0307(12) Uani 1 1 d . . . . .
C251 C 0.4148(4) -0.11131(19) 0.0909(2) 0.0383(14) Uani 1 1 d . . . . .
H251 H 0.437126 -0.134047 0.105686 0.046 Uiso 1 1 calc R U . . .
C252 C 0.4045(4) -0.1089(2) 0.0423(2) 0.0430(14) Uani 1 1 d . . . . .
C253 C 0.3758(5) -0.0745(2) 0.0224(2) 0.0488(16) Uani 1 1 d . . . . .
H253 H 0.371531 -0.071471 -0.010494 0.059 Uiso 1 1 calc R U . . .
C254 C 0.3534(4) -0.0446(2) 0.0491(2) 0.0436(15) Uani 1 1 d . . . . .
H254 H 0.333031 -0.021727 0.033890 0.052 Uiso 1 1 calc R U . . .
C255 C 0.3599(4) -0.04711(18) 0.0977(2) 0.0342(12) Uani 1 1 d . . . . .
C260 C 0.2334(4) -0.13515(17) 0.3506(2) 0.0327(12) Uani 1 1 d . . . . .
C261 C 0.2956(4) -0.14026(17) 0.3208(2) 0.0328(12) Uani 1 1 d . . . . .
C262 C 0.3514(4) -0.17135(19) 0.3290(2) 0.0405(14) Uani 1 1 d . . . . .
H262 H 0.393148 -0.175955 0.308670 0.049 Uiso 1 1 calc R U . . .
C263 C 0.3474(4) -0.19528(19) 0.3655(3) 0.0437(15) Uani 1 1 d . . . . .
H263 H 0.386348 -0.216231 0.369868 0.052 Uiso 1 1 calc R U . . .
C264 C 0.2874(4) -0.18989(19) 0.3968(2) 0.0398(14) Uani 1 1 d . . . . .
C265 C 0.2300(4) -0.15968(18) 0.3885(2) 0.0381(14) Uani 1 1 d . . . . .
H265 H 0.187834 -0.155456 0.408748 0.046 Uiso 1 1 calc R U . . .
C270 C 0.0791(4) -0.09919(18) 0.3779(2) 0.0368(13) Uani 1 1 d . . . . .
C271 C 0.0798(4) -0.0737(2) 0.4145(2) 0.0401(14) Uani 1 1 d . . . . .
C272 C 0.0193(5) -0.0783(2) 0.4454(3) 0.0524(17) Uani 1 1 d . . . . .
H272 H 0.018038 -0.060764 0.470135 0.063 Uiso 1 1 calc R U . . .
C273 C -0.0388(5) -0.1085(2) 0.4403(3) 0.0553(18) Uani 1 1 d . . . . .
H273 H -0.078936 -0.111210 0.461996 0.066 Uiso 1 1 calc R U . . .
C274 C -0.0406(5) -0.1349(2) 0.4045(3) 0.0520(16) Uani 1 1 d . . . . .
C275 C 0.0193(4) -0.1294(2) 0.3737(3) 0.0438(15) Uani 1 1 d . . . . .
H275 H 0.019786 -0.146868 0.348720 0.053 Uiso 1 1 calc R U . . .
C276 C -0.1006(5) -0.1691(3) 0.4000(3) 0.061(2) Uani 1 1 d . . . . .
C300 C 0.5256(4) -0.04515(18) 0.2475(2) 0.0351(13) Uani 1 1 d . . . . .
C301 C 0.5028(4) -0.05124(17) 0.1991(2) 0.0306(12) Uani 1 1 d . . . . .
C302 C 0.5527(4) -0.03605(18) 0.1670(2) 0.0344(13) Uani 1 1 d . . . . .
H302 H 0.535386 -0.040659 0.134556 0.041 Uiso 1 1 calc R U . . .
C303 C 0.6273(4) -0.0143(2) 0.1816(2) 0.0401(14) Uani 1 1 d . . . . .
C304 C 0.6497(4) -0.0084(2) 0.2297(2) 0.0457(16) Uani 1 1 d . . . . .
H304 H 0.700412 0.006183 0.240741 0.055 Uiso 1 1 calc R U . . .
C305 C 0.6004(4) -0.0230(2) 0.2619(2) 0.0430(15) Uani 1 1 d . . . . .
H305 H 0.617580 -0.017900 0.294228 0.052 Uiso 1 1 calc R U . . .
C306 C 0.3513(4) 0.06326(17) 0.3797(2) 0.0329(12) Uani 1 1 d . . . . .
C307 C 0.2668(4) 0.06566(17) 0.3930(2) 0.0325(12) Uani 1 1 d . . . . .
C308 C 0.2540(4) 0.05508(17) 0.4376(2) 0.0357(13) Uani 1 1 d . . . . .
H308 H 0.196832 0.057492 0.445847 0.043 Uiso 1 1 calc R U . . .
C310 C 0.4032(4) 0.0376(2) 0.4571(2) 0.0399(14) Uani 1 1 d . . . . .
H310 H 0.450493 0.027692 0.478648 0.048 Uiso 1 1 calc R U . . .
C311 C 0.4178(4) 0.0481(2) 0.4130(2) 0.0403(14) Uani 1 1 d . . . . .
H311 H 0.474921 0.045007 0.404901 0.048 Uiso 1 1 calc R U . . .
C312 C 0.3037(5) 0.0325(2) 0.5207(2) 0.0471(16) Uani 1 1 d . . . . .
C313 C 0.3809(6) 0.0147(3) 0.5504(3) 0.066(2) Uani 1 1 d . . . . .
H31A H 0.433430 0.030070 0.549060 0.099 Uiso 1 1 calc R U . . .
H31B H 0.369839 0.013194 0.582821 0.099 Uiso 1 1 calc R U . . .
H31C H 0.390063 -0.010758 0.538757 0.099 Uiso 1 1 calc R U . . .
C314 C 0.2887(6) 0.0719(3) 0.5436(3) 0.065(2) Uani 1 1 d . . . . .
H31D H 0.238416 0.084640 0.525164 0.097 Uiso 1 1 calc R U . . .
H31E H 0.277038 0.068076 0.575608 0.097 Uiso 1 1 calc R U . . .
H31F H 0.341413 0.087549 0.544146 0.097 Uiso 1 1 calc R U . . .
C315 C 0.2204(6) 0.0105(3) 0.5210(3) 0.068(2) Uani 1 1 d . . . . .
H31G H 0.171949 0.023235 0.501140 0.102 Uiso 1 1 calc R U . . .
H31H H 0.227623 -0.015036 0.509013 0.102 Uiso 1 1 calc R U . . .
H31I H 0.207400 0.008915 0.553077 0.102 Uiso 1 1 calc R U . . .
C316 C 0.0394(5) -0.2039(2) 0.2097(3) 0.0509(17) Uani 1 1 d . . . . .
C317 C -0.0253(6) -0.2119(2) 0.1653(3) 0.063(2) Uani 1 1 d . . . . .
H31J H -0.012838 -0.195119 0.140188 0.095 Uiso 1 1 calc R U . . .
H31K H -0.019292 -0.238266 0.155893 0.095 Uiso 1 1 calc R U . . .
H31L H -0.085440 -0.207501 0.171335 0.095 Uiso 1 1 calc R U . . .
C318 C 0.1323(5) -0.2119(2) 0.1993(4) 0.071(3) Uani 1 1 d . . . . .
H31M H 0.145505 -0.194774 0.174594 0.107 Uiso 1 1 calc R U . . .
H31N H 0.174864 -0.207826 0.227652 0.107 Uiso 1 1 calc R U . . .
H31O H 0.135867 -0.238097 0.188861 0.107 Uiso 1 1 calc R U . . .
C319 C 0.0184(6) -0.2303(2) 0.2479(3) 0.065(2) Uani 1 1 d . . . . .
H31P H 0.059313 -0.225549 0.276779 0.097 Uiso 1 1 calc R U . . .
H31Q H -0.041934 -0.225796 0.253580 0.097 Uiso 1 1 calc R U . . .
H31R H 0.024215 -0.256562 0.238137 0.097 Uiso 1 1 calc R U . . .
C320 C 0.2858(5) -0.2173(2) 0.4377(3) 0.0494(16) Uani 1 1 d . . . . .
C321 C 0.3771(6) -0.2191(3) 0.4671(3) 0.070(2) Uani 1 1 d . . . . .
H32A H 0.420323 -0.226444 0.447158 0.105 Uiso 1 1 calc R U . . .
H32B H 0.392413 -0.194199 0.480797 0.105 Uiso 1 1 calc R U . . .
H32C H 0.376968 -0.237740 0.492107 0.105 Uiso 1 1 calc R U . . .
C322 C 0.2636(7) -0.2568(2) 0.4177(3) 0.076(3) Uani 1 1 d . . . . .
H32D H 0.306772 -0.264131 0.397692 0.114 Uiso 1 1 calc R U . . .
H32E H 0.265114 -0.274927 0.443359 0.114 Uiso 1 1 calc R U . . .
H32F H 0.204770 -0.256516 0.399133 0.114 Uiso 1 1 calc R U . . .
C323 C 0.2188(8) -0.2059(3) 0.4687(4) 0.105(4) Uani 1 1 d . . . . .
H32G H 0.160208 -0.204767 0.449931 0.158 Uiso 1 1 calc R U . . .
H32H H 0.218763 -0.224564 0.493751 0.158 Uiso 1 1 calc R U . . .
H32I H 0.234207 -0.181024 0.482441 0.158 Uiso 1 1 calc R U . . .
C324 C 0.6831(5) -0.1760(3) 0.2040(3) 0.063(2) Uani 1 1 d . . . . .
C325 C 0.7179(6) -0.2129(3) 0.2261(5) 0.101(4) Uani 1 1 d . . . . .
H32J H 0.707283 -0.213841 0.258604 0.151 Uiso 1 1 calc R U . . .
H32K H 0.687662 -0.234083 0.208622 0.151 Uiso 1 1 calc R U . . .
H32L H 0.781122 -0.214695 0.225226 0.151 Uiso 1 1 calc R U . . .
C326 C 0.6977(8) -0.1733(5) 0.1548(4) 0.153(7) Uani 1 1 d . . . . .
H32M H 0.674611 -0.149200 0.141497 0.230 Uiso 1 1 calc R U . . .
H32N H 0.760810 -0.174803 0.153373 0.230 Uiso 1 1 calc R U . . .
H32O H 0.667350 -0.194191 0.136769 0.230 Uiso 1 1 calc R U . . .
C327 C 0.7350(6) -0.1452(4) 0.2331(5) 0.113(4) Uani 1 1 d . . . . .
H32P H 0.725068 -0.147124 0.265635 0.169 Uiso 1 1 calc R U . . .
H32Q H 0.797818 -0.148299 0.231623 0.169 Uiso 1 1 calc R U . . .
H32R H 0.715594 -0.120328 0.220575 0.169 Uiso 1 1 calc R U . . .
C328 C 0.1294(4) 0.08103(19) 0.1343(2) 0.0353(13) Uani 1 1 d . . . . .
C329 C 0.0887(4) 0.04570(18) 0.1227(2) 0.0343(12) Uani 1 1 d . . . . .
C330 C -0.0038(4) 0.0453(2) 0.1135(2) 0.0430(15) Uani 1 1 d . . . . .
H330 H -0.033608 0.022088 0.105598 0.052 Uiso 1 1 calc R U . . .
C331 C -0.0521(4) 0.0782(2) 0.1157(2) 0.0466(15) Uani 1 1 d . . . . .
H331 H -0.114378 0.076923 0.109306 0.056 Uiso 1 1 calc R U . . .
C332 C -0.0119(4) 0.1134(2) 0.1271(2) 0.0445(15) Uani 1 1 d . . . . .
C333 C 0.0802(4) 0.1139(2) 0.1367(2) 0.0402(14) Uani 1 1 d . . . . .
H333 H 0.109587 0.137102 0.144939 0.048 Uiso 1 1 calc R U . . .
C334 C -0.0655(5) 0.1498(2) 0.1271(3) 0.060(2) Uani 1 1 d . . . . .
C360 C 0.1553(5) 0.1226(2) -0.0362(3) 0.0553(18) Uani 1 1 d . . . . .
C460 C 0.2775(8) 0.2086(2) 0.4465(3) 0.078(3) Uani 1 1 d . . . . .
C361 C 0.3209(9) 0.1799(3) 0.4818(3) 0.101(4) Uani 1 1 d . . . . .
H36A H 0.278005 0.160506 0.486910 0.151 Uiso 1 1 calc R U . . .
H36B H 0.370491 0.168099 0.469784 0.151 Uiso 1 1 calc R U . . .
H36C H 0.342103 0.192699 0.511433 0.151 Uiso 1 1 calc R U . . .
C461 C 0.1229(8) 0.0968(3) -0.0776(3) 0.098(4) Uani 1 1 d . . . . .
H46A H 0.092955 0.074849 -0.066668 0.146 Uiso 1 1 calc R U . . .
H46B H 0.081959 0.110703 -0.100783 0.146 Uiso 1 1 calc R U . . .
H46C H 0.173154 0.088205 -0.091989 0.146 Uiso 1 1 calc R U . . .
C362 C 0.2016(7) 0.1565(3) -0.0523(4) 0.084(3) Uani 1 1 d . . . . .
H36D H 0.221977 0.172819 -0.025441 0.125 Uiso 1 1 calc R U . . .
H36E H 0.252097 0.148156 -0.066576 0.125 Uiso 1 1 calc R U . . .
H36F H 0.160902 0.170655 -0.075370 0.125 Uiso 1 1 calc R U . . .
C462 C 0.3431(10) 0.2383(4) 0.4387(4) 0.115(4) Uani 1 1 d . . . . .
H46D H 0.315126 0.256801 0.415913 0.173 Uiso 1 1 calc R U . . .
H46E H 0.364270 0.251062 0.468317 0.173 Uiso 1 1 calc R U . . .
H46F H 0.392658 0.226461 0.426668 0.173 Uiso 1 1 calc R U . . .
C363 C 0.0744(6) 0.1358(4) -0.0159(4) 0.104(4) Uani 1 1 d . . . . .
H36G H 0.044046 0.113761 -0.005334 0.156 Uiso 1 1 calc R U . . .
H36H H 0.092736 0.152606 0.010738 0.156 Uiso 1 1 calc R U . . .
H36I H 0.034586 0.149326 -0.039916 0.156 Uiso 1 1 calc R U . . .
C463 C 0.2003(10) 0.2297(3) 0.4659(4) 0.110(4) Uani 1 1 d . . . . .
H46G H 0.155542 0.211334 0.471551 0.165 Uiso 1 1 calc R U . . .
H46H H 0.223411 0.242538 0.495212 0.165 Uiso 1 1 calc R U . . .
H46I H 0.174041 0.248394 0.442874 0.165 Uiso 1 1 calc R U . . .
C364 C -0.0653(17) 0.1692(6) 0.0830(7) 0.288(15) Uani 1 1 d . . . . .
H36J H -0.004590 0.173517 0.078015 0.432 Uiso 1 1 calc R U . . .
H36K H -0.095662 0.153619 0.057452 0.432 Uiso 1 1 calc R U . . .
H36L H -0.095676 0.193472 0.083607 0.432 Uiso 1 1 calc R U . . .
C464 C -0.1049(5) 0.1318(2) 0.4178(3) 0.0486(16) Uani 1 1 d . . . . .
C365 C -0.0512(6) 0.1606(2) 0.4500(3) 0.0580(19) Uani 1 1 d . . . . .
H36M H -0.000758 0.168954 0.435675 0.087 Uiso 1 1 calc R U . . .
H36N H -0.088210 0.182402 0.454521 0.087 Uiso 1 1 calc R U . . .
H36O H -0.030319 0.148801 0.480297 0.087 Uiso 1 1 calc R U . . .
C465 C -0.0262(11) 0.1757(5) 0.1631(9) 0.245(12) Uani 1 1 d . . . . .
H46J H 0.034852 0.180710 0.159171 0.368 Uiso 1 1 calc R U . . .
H46K H -0.059265 0.199512 0.160488 0.368 Uiso 1 1 calc R U . . .
H46L H -0.027630 0.164552 0.193962 0.368 Uiso 1 1 calc R U . . .
C366 C -0.1395(6) 0.1518(3) 0.3711(3) 0.068(2) Uani 1 1 d . . . . .
H36P H -0.089728 0.159934 0.356059 0.102 Uiso 1 1 calc R U . . .
H36Q H -0.176283 0.134270 0.350412 0.102 Uiso 1 1 calc R U . . .
H36R H -0.174426 0.173924 0.377149 0.102 Uiso 1 1 calc R U . . .
C466 C -0.1544(9) 0.1435(4) 0.1343(8) 0.188(9) Uani 1 1 d . . . . .
H46M H -0.183069 0.125964 0.110499 0.281 Uiso 1 1 calc R U . . .
H46N H -0.154689 0.132562 0.165465 0.281 Uiso 1 1 calc R U . . .
H46O H -0.186324 0.167522 0.131991 0.281 Uiso 1 1 calc R U . . .
C367 C -0.1049(5) 0.0822(2) 0.2703(3) 0.058(2) Uani 1 1 d . . . . .
H36S H -0.119102 0.107719 0.258170 0.087 Uiso 1 1 calc R U . . .
H36T H -0.156372 0.065866 0.262563 0.087 Uiso 1 1 calc R U . . .
H36U H -0.088182 0.083371 0.304379 0.087 Uiso 1 1 calc R U . . .
C467 C -0.1822(5) 0.1194(3) 0.4407(3) 0.065(2) Uani 1 1 d . . . . .
H46P H -0.217305 0.101019 0.420593 0.098 Uiso 1 1 calc R U . . .
H46Q H -0.160668 0.107843 0.471063 0.098 Uiso 1 1 calc R U . . .
H46R H -0.218559 0.141444 0.445287 0.098 Uiso 1 1 calc R U . . .
C368 C -0.0301(4) 0.0666(2) 0.2488(3) 0.0442(15) Uani 1 1 d . . . . .
H36V H -0.046753 0.065999 0.214323 0.053 Uiso 1 1 calc R U . . .
H36W H 0.021476 0.083513 0.256162 0.053 Uiso 1 1 calc R U . . .
C468 C 0.2831(4) 0.12775(18) 0.1606(2) 0.0334(12) Uani 1 1 d . . . . .
C369 C 0.2756(4) 0.13628(18) 0.2075(2) 0.0363(13) Uani 1 1 d . . . . .
C469 C -0.1287(12) -0.1804(6) 0.3503(5) 0.207(10) Uani 1 1 d . . . . .
H46S H -0.159868 -0.159306 0.333131 0.310 Uiso 1 1 calc R U . . .
H46T H -0.076896 -0.186920 0.336065 0.310 Uiso 1 1 calc R U . . .
H46U H -0.167854 -0.202310 0.349086 0.310 Uiso 1 1 calc R U . . .
C370 C 0.3004(5) 0.1723(2) 0.2238(3) 0.0514(18) Uani 1 1 d . . . . .
H370 H 0.293573 0.179245 0.254798 0.062 Uiso 1 1 calc R U . . .
C470 C -0.1808(10) -0.1617(4) 0.4221(9) 0.224(11) Uani 1 1 d . . . . .
H47A H -0.163101 -0.154249 0.454812 0.336 Uiso 1 1 calc R U . . .
H47B H -0.215138 -0.141291 0.405189 0.336 Uiso 1 1 calc R U . . .
H47C H -0.216652 -0.184660 0.420737 0.336 Uiso 1 1 calc R U . . .
C371 C -0.0537(9) -0.2022(3) 0.4243(6) 0.132(6) Uani 1 1 d . . . . .
H37A H -0.034101 -0.195862 0.457178 0.197 Uiso 1 1 calc R U . . .
H37B H -0.093644 -0.223892 0.422268 0.197 Uiso 1 1 calc R U . . .
H37C H -0.002686 -0.208503 0.409247 0.197 Uiso 1 1 calc R U . . .
C471 C 0.3350(6) 0.1981(2) 0.1955(3) 0.057(2) Uani 1 1 d . . . . .
H471 H 0.353511 0.222140 0.208040 0.068 Uiso 1 1 calc R U . . .
C372 C 0.4226(6) -0.1435(2) 0.0136(3) 0.0592(19) Uani 1 1 d . . . . .
C472 C 0.3434(5) 0.19011(19) 0.1495(3) 0.0469(16) Uani 1 1 d . . . . .
C373 C 0.3176(4) 0.15463(18) 0.1327(2) 0.0381(14) Uani 1 1 d . . . . .
H373 H 0.323327 0.148262 0.101450 0.046 Uiso 1 1 calc R U . . .
C473 C 0.5159(7) -0.1577(3) 0.0295(3) 0.085(3) Uani 1 1 d . . . . .
H47D H 0.523976 -0.162926 0.063207 0.127 Uiso 1 1 calc R U . . .
H47E H 0.525549 -0.180972 0.012610 0.127 Uiso 1 1 calc R U . . .
H47F H 0.558109 -0.138445 0.023069 0.127 Uiso 1 1 calc R U . . .
C374 C 0.4108(7) -0.1356(4) -0.0381(3) 0.094(3) Uani 1 1 d . . . . .
H37D H 0.350974 -0.126448 -0.048512 0.140 Uiso 1 1 calc R U . . .
H37E H 0.453170 -0.116349 -0.044444 0.140 Uiso 1 1 calc R U . . .
H37F H 0.420610 -0.158876 -0.054902 0.140 Uiso 1 1 calc R U . . .
C375 C 0.3563(10) -0.1741(4) 0.0223(5) 0.120(5) Uani 1 1 d . . . . .
H37G H 0.362914 -0.179700 0.055890 0.181 Uiso 1 1 calc R U . . .
H37H H 0.296443 -0.165105 0.011505 0.181 Uiso 1 1 calc R U . . .
H37I H 0.367095 -0.197131 0.005226 0.181 Uiso 1 1 calc R U . . .
C376 C 0.6845(5) 0.0015(3) 0.1470(3) 0.0575(19) Uani 1 1 d . . . . .
C377 C 0.7659(8) -0.0220(6) 0.1509(5) 0.155(7) Uani 1 1 d . . . . .
H37J H 0.750024 -0.048291 0.143226 0.232 Uiso 1 1 calc R U . . .
H37K H 0.803581 -0.012437 0.129050 0.232 Uiso 1 1 calc R U . . .
H37L H 0.797591 -0.020540 0.182903 0.232 Uiso 1 1 calc R U . . .
C378 C 0.6379(6) 0.0002(3) 0.0972(3) 0.075(3) Uani 1 1 d . . . . .
H37M H 0.584362 0.015583 0.094413 0.113 Uiso 1 1 calc R U . . .
H37N H 0.676699 0.010282 0.076244 0.113 Uiso 1 1 calc R U . . .
H37O H 0.622332 -0.025948 0.088515 0.113 Uiso 1 1 calc R U . . .
C379 C 0.7069(13) 0.0420(4) 0.1585(5) 0.172(8) Uani 1 1 d . . . . .
H37P H 0.652698 0.056889 0.155814 0.258 Uiso 1 1 calc R U . . .
H37Q H 0.738260 0.043701 0.190604 0.258 Uiso 1 1 calc R U . . .
H37R H 0.744251 0.051804 0.136752 0.258 Uiso 1 1 calc R U . . .
O1 O 0.2914(3) 0.05115(11) 0.17148(13) 0.0295(8) Uani 1 1 d . . . . .
O2 O 0.4383(3) 0.07865(14) 0.24951(16) 0.0437(11) Uani 1 1 d D U . . .
H2 H 0.458(2) 0.0870(10) 0.270(3) 0.052 Uiso 1 1 calc R U . . .
O3 O 0.2422(3) 0.11086(11) 0.23435(14) 0.0346(9) Uani 1 1 d . . . . .
O4 O 0.1758(3) 0.06578(11) 0.30384(14) 0.0320(9) Uani 1 1 d . . . . .
O5 O 0.0233(3) -0.05153(12) 0.27467(15) 0.0356(9) Uani 1 1 d . . . . .
O6 O 0.1966(3) -0.06005(11) 0.33168(14) 0.0318(8) Uani 1 1 d . . . . .
O7 O -0.0067(3) 0.02950(12) 0.26533(16) 0.0384(10) Uani 1 1 d . . . . .
H7 H -0.057172 0.014571 0.267596 0.046 Uiso 1 1 calc R U . . .
O8 O 0.0999(3) 0.00922(12) 0.36311(14) 0.0339(9) Uani 1 1 d . . . . .
O9 O 0.3002(3) -0.11674(11) 0.28481(14) 0.0323(9) Uani 1 1 d . . . . .
O10 O 0.3319(2) -0.07272(12) 0.20173(14) 0.0311(8) Uani 1 1 d . . . . .
O11 O 0.2794(2) 0.00193(11) 0.31092(13) 0.0295(8) Uani 1 1 d . . . . .
H11 H 0.297683 0.006206 0.345200 0.035 Uiso 1 1 calc R U . . .
O12 O 0.1712(2) 0.02584(11) 0.22520(13) 0.0277(8) Uani 1 1 d . . . . .
H12 H 0.126500 0.043770 0.208868 0.033 Uiso 1 1 calc R U . . .
O13 O 0.3510(2) -0.00046(11) 0.23624(13) 0.0283(8) Uani 1 1 d . . . . .
H13 H 0.410687 0.001350 0.226773 0.034 Uiso 1 1 calc R U . . .
O14 O 0.1937(2) -0.04545(11) 0.23740(13) 0.0277(8) Uani 1 1 d . . . . .
H14 H 0.160975 -0.069504 0.229058 0.033 Uiso 1 1 calc R U . . .
O15 O 0.1608(3) -0.06598(12) 0.13114(15) 0.0387(10) Uani 1 1 d . . . . .
H15 H 0.123422 -0.057609 0.103875 0.046 Uiso 1 1 calc R U . . .
O16 O 0.3669(3) 0.07438(12) 0.33759(14) 0.0345(9) Uani 1 1 d . . . . .
O17 O 0.4782(3) -0.05951(12) 0.27823(14) 0.0342(9) Uani 1 1 d . . . . .
O20 O 0.3161(3) -0.15657(13) 0.20945(17) 0.0429(11) Uani 1 1 d . . . . .
H20 H 0.307062 -0.137204 0.224819 0.064 Uiso 1 1 calc R U . . .
O21 O 0.3385(3) -0.01852(12) 0.12377(13) 0.0332(9) Uani 1 1 d . . . . .
O24 O 0.1392(3) -0.04464(13) 0.42303(15) 0.0430(10) Uani 1 1 d . . . . .
H24 H 0.138450 -0.031702 0.398619 0.065 Uiso 1 1 calc R U . . .
O30 O 0.1166(3) 0.14406(13) 0.27233(15) 0.0415(10) Uani 1 1 d . . . . .
H30 H 0.151803 0.130608 0.260013 0.062 Uiso 1 1 calc R U . . .
O31 O 0.4056(3) 0.04386(14) 0.09705(16) 0.0430(11) Uani 1 1 d . . . . .
H31 H 0.383246 0.024830 0.107986 0.065 Uiso 1 1 calc R U . . .
P5 P 0.17935(10) 0.08424(4) 0.35159(5) 0.0299(3) Uani 1 1 d . . . . .
P6 P 0.41356(9) -0.08305(4) 0.18096(5) 0.0292(3) Uani 1 1 d . . . . .
P7 P 0.24710(10) 0.08203(4) 0.13966(5) 0.0314(3) Uani 1 1 d . . . . .
P8 P 0.15384(10) -0.09846(4) 0.33554(5) 0.0324(3) Uani 1 1 d . . . . .
Tb1 Tb 0.30127(2) 0.05589(2) 0.26373(2) 0.02904(9) Uani 1 1 d . . . . .
Tb2 Tb 0.33250(2) -0.05424(2) 0.28402(2) 0.02811(9) Uani 1 1 d . . . . .
Tb3 Tb 0.23704(2) -0.01430(2) 0.17325(2) 0.02863(9) Uani 1 1 d . . . . .
Tb4 Tb 0.12632(2) -0.00515(2) 0.28895(2) 0.02868(9) Uani 1 1 d . . . . .
O32 O 0.1347(3) 0.01457(12) 0.11976(14) 0.0357(9) Uani 1 1 d . . . . .
C700 C 0.1572(5) -0.1060(2) 0.1365(3) 0.0557(18) Uani 1 1 d . . . . .
H70A H 0.099610 -0.112997 0.145263 0.067 Uiso 1 1 calc R U . . .
H70B H 0.203466 -0.113934 0.162269 0.067 Uiso 1 1 calc R U . . .
C701 C 0.1695(6) -0.1270(3) 0.0926(4) 0.073(2) Uani 1 1 d . . . . .
H70C H 0.166492 -0.154270 0.098091 0.109 Uiso 1 1 calc R U . . .
H70D H 0.123121 -0.119724 0.067097 0.109 Uiso 1 1 calc R U . . .
H70E H 0.227000 -0.120662 0.084107 0.109 Uiso 1 1 calc R U . . .
C1A C 0.3208(4) 0.04115(19) 0.4707(2) 0.0365(13) Uani 1 1 d . . . . .
C600 C 0.3806(5) 0.21928(19) 0.1191(2) 0.0575(19) Uani 1 1 d D . . . .
C601 C 0.3873(9) 0.2042(4) 0.0696(4) 0.057(4) Uani 0.557(15) 1 d D . P A 1
H60A H 0.329820 0.194614 0.055039 0.085 Uiso 0.557(15) 1 calc R U P A 1
H60B H 0.405723 0.224659 0.050461 0.085 Uiso 0.557(15) 1 calc R U P A 1
H60C H 0.430526 0.183679 0.071907 0.085 Uiso 0.557(15) 1 calc R U P A 1
C602 C 0.3133(10) 0.2518(4) 0.1112(5) 0.074(5) Uani 0.557(15) 1 d D . P A 1
H60D H 0.256432 0.241859 0.096206 0.111 Uiso 0.557(15) 1 calc R U P A 1
H60E H 0.306673 0.263181 0.141305 0.111 Uiso 0.557(15) 1 calc R U P A 1
H60F H 0.333910 0.270941 0.090931 0.111 Uiso 0.557(15) 1 calc R U P A 1
C603 C 0.4668(9) 0.2339(5) 0.1417(5) 0.101(8) Uani 0.557(15) 1 d D . P A 1
H60G H 0.488527 0.252517 0.121174 0.151 Uiso 0.557(15) 1 calc R U P A 1
H60H H 0.460260 0.245831 0.171535 0.151 Uiso 0.557(15) 1 calc R U P A 1
H60I H 0.508721 0.212925 0.147359 0.151 Uiso 0.557(15) 1 calc R U P A 1
C605 C 0.4093(12) 0.2563(4) 0.1460(6) 0.066(6) Uani 0.443(15) 1 d D . P A 2
H60J H 0.450294 0.250190 0.174420 0.099 Uiso 0.443(15) 1 calc R U P A 2
H60K H 0.438282 0.272965 0.126064 0.099 Uiso 0.443(15) 1 calc R U P A 2
H60L H 0.357525 0.268984 0.154602 0.099 Uiso 0.443(15) 1 calc R U P A 2
C606 C 0.4663(10) 0.2034(5) 0.1049(8) 0.088(8) Uani 0.443(15) 1 d D . P A 2
H60M H 0.507500 0.197023 0.133144 0.132 Uiso 0.443(15) 1 calc R U P A 2
H60N H 0.453019 0.180718 0.085800 0.132 Uiso 0.443(15) 1 calc R U P A 2
H60O H 0.492887 0.222532 0.086922 0.132 Uiso 0.443(15) 1 calc R U P A 2
C604 C 0.3181(13) 0.2290(6) 0.0759(6) 0.099(9) Uani 0.443(15) 1 d D . P A 2
H60P H 0.345182 0.247800 0.057743 0.149 Uiso 0.443(15) 1 calc R U P A 2
H60Q H 0.304359 0.206176 0.057048 0.149 Uiso 0.443(15) 1 calc R U P A 2
H60R H 0.263977 0.239375 0.084752 0.149 Uiso 0.443(15) 1 calc R U P A 2
O1P O 0.5616(3) -0.08544(16) 0.35968(19) 0.0569(13) Uani 1 1 d D . . . .
H1P H 0.535699 -0.080331 0.332711 0.085 Uiso 1 1 calc R U . . .
O9U O 0.5312(5) 0.0964(3) 0.3339(3) 0.130(4) Uani 1 1 d D . . . .
H9U H 0.547929 0.112526 0.315907 0.195 Uiso 1 1 calc R U . . .
C2U C 0.5043(6) 0.0793(3) 0.1667(3) 0.081(3) Uani 1 1 d D U . . .
H2U1 H 0.564301 0.085449 0.161930 0.122 Uiso 1 1 calc R U . . .
H2U2 H 0.490143 0.053381 0.156144 0.122 Uiso 1 1 calc R U . . .
H2U3 H 0.462969 0.096866 0.148769 0.122 Uiso 1 1 calc R U . . .
C1P C 0.5660(7) -0.1255(2) 0.3657(4) 0.102(4) Uani 1 1 d D . . . .
H1P1 H 0.508210 -0.135575 0.370696 0.122 Uiso 1 1 calc R U . . .
H1P2 H 0.610226 -0.132205 0.392978 0.122 Uiso 1 1 calc R U . . .
C10U C 0.6027(8) 0.0691(5) 0.3483(5) 0.151(7) Uani 1 1 d D . . . .
H10A H 0.626356 0.073224 0.381692 0.181 Uiso 1 1 calc R U . . .
H10B H 0.578648 0.043168 0.344966 0.181 Uiso 1 1 calc R U . . .
C11U C 0.6715(10) 0.0725(5) 0.3216(6) 0.141(6) Uani 1 1 d . . . . .
H11A H 0.717313 0.053899 0.332398 0.212 Uiso 1 1 calc R U . . .
H11B H 0.648753 0.067947 0.288550 0.212 Uiso 1 1 calc R U . . .
H11C H 0.696464 0.098005 0.325277 0.212 Uiso 1 1 calc R U . . .
C1U C 0.4975(9) 0.0824(5) 0.2158(4) 0.142(5) Uani 1 1 d D U . . .
H1U1 H 0.546380 0.065882 0.229789 0.171 Uiso 1 1 calc R U . . .
H1U2 H 0.519806 0.108406 0.222576 0.171 Uiso 1 1 calc R U . . .
C2P C 0.5913(11) -0.1410(4) 0.3222(5) 0.137(5) Uani 1 1 d D . . . .
H2P1 H 0.595262 -0.168589 0.324523 0.206 Uiso 1 1 calc R U . . .
H2P2 H 0.547016 -0.134021 0.295528 0.206 Uiso 1 1 calc R U . . .
H2P3 H 0.648506 -0.130668 0.317696 0.206 Uiso 1 1 calc R U . . .
O1I O 0.0687(3) -0.03558(15) 0.05387(15) 0.0487(12) Uani 1 1 d D . . . .
H1I H 0.081501 -0.014640 0.066823 0.073 Uiso 1 1 calc R U . . .
C1I C 0.1122(5) -0.0392(2) 0.0139(2) 0.0547(18) Uani 1 1 d D . . . .
H1I1 H 0.072920 -0.052409 -0.011297 0.066 Uiso 1 1 calc R U . . .
H1I2 H 0.165645 -0.054831 0.022183 0.066 Uiso 1 1 calc R U . . .
C2I C 0.1381(5) -0.0011(2) -0.0043(3) 0.0564(19) Uani 1 1 d D . . . .
H2I1 H 0.167642 -0.004996 -0.031671 0.085 Uiso 1 1 calc R U . . .
H2I2 H 0.085349 0.014292 -0.013262 0.085 Uiso 1 1 calc R U . . .
H2I3 H 0.178072 0.011870 0.020217 0.085 Uiso 1 1 calc R U . . .
O18 O 0.3968(3) -0.06058(14) 0.36372(15) 0.0423(10) Uani 1 1 d D . . B 1
H18A H 0.428517 -0.084936 0.364142 0.051 Uiso 0.8 1 calc R U P B 1
H18B H 0.443214 -0.040996 0.367431 0.051 Uiso 1 1 calc R U . B 1
C380 C 0.366(2) -0.0602(9) 0.4080(6) 0.047(7) Uani 0.2 1 d D . P B 1
H38A H 0.301360 -0.060267 0.402812 0.056 Uiso 0.2 1 calc R U P B 1
H38B H 0.386223 -0.036548 0.424657 0.056 Uiso 0.2 1 calc R U P B 1
C381 C 0.400(4) -0.0941(11) 0.4391(13) 0.076(13) Uani 0.2 1 d D . P B 1
H38C H 0.376986 -0.092436 0.468845 0.114 Uiso 0.2 1 calc R U P B 1
H38D H 0.379173 -0.117652 0.423109 0.114 Uiso 0.2 1 calc R U P B 1
H38E H 0.464074 -0.093924 0.444963 0.114 Uiso 0.2 1 calc R U P B 1
O382 O 0.3195(4) -0.06145(18) 0.4393(2) 0.0486(15) Uani 0.8 1 d D . P C 2
H382 H 0.266692 -0.054537 0.434260 0.073 Uiso 0.8 1 calc R U P C 2
C383 C 0.3310(6) -0.0886(3) 0.4761(3) 0.053(2) Uani 0.8 1 d D . P C 2
H38F H 0.283689 -0.107779 0.470818 0.063 Uiso 0.8 1 calc R U P C 2
H38G H 0.328638 -0.076101 0.506441 0.063 Uiso 0.8 1 calc R U P C 2
C384 C 0.4201(6) -0.1074(3) 0.4765(4) 0.069(3) Uani 0.8 1 d D . P C 2
H38H H 0.429350 -0.126258 0.501604 0.104 Uiso 0.8 1 calc R U P C 2
H38I H 0.421676 -0.119816 0.446367 0.104 Uiso 0.8 1 calc R U P C 2
H38J H 0.466465 -0.088251 0.481864 0.104 Uiso 0.8 1 calc R U P C 2
O400 O -0.1334(4) -0.02081(16) 0.27349(19) 0.0580(13) Uiso 1 1 d D . . . .
H400 H -0.136543 -0.040858 0.257772 0.087 Uiso 1 1 calc R U . . .
C401 C -0.1580(7) -0.0282(3) 0.3176(3) 0.073(2) Uiso 1 1 d D . . . .
H40A H -0.204310 -0.010091 0.323385 0.087 Uiso 1 1 calc R U . . .
H40B H -0.106678 -0.024485 0.342325 0.087 Uiso 1 1 calc R U . . .
C402 C -0.1922(7) -0.0684(3) 0.3200(4) 0.095(4) Uani 1 1 d D . . . .
H40C H -0.208894 -0.072845 0.350885 0.143 Uiso 1 1 calc R U . . .
H40D H -0.243568 -0.071862 0.295846 0.143 Uiso 1 1 calc R U . . .
H40E H -0.146065 -0.086237 0.314762 0.143 Uiso 1 1 calc R U . . .

loop_
_atom_site_aniso_label
_atom_site_aniso_U_11
_atom_site_aniso_U_22
_atom_site_aniso_U_33
_atom_site_aniso_U_23
_atom_site_aniso_U_13
_atom_site_aniso_U_12
C200 0.030(3) 0.041(3) 0.027(3) 0.001(2) 0.008(2) 0.008(2)
C201 0.033(3) 0.044(3) 0.031(3) 0.001(3) 0.006(2) 0.009(2)
C202 0.029(3) 0.059(3) 0.033(3) -0.006(3) 0.006(2) 0.009(3)
C203 0.039(4) 0.061(4) 0.037(4) -0.007(3) 0.015(3) 0.001(3)
C204 0.032(3) 0.051(4) 0.041(4) -0.001(3) 0.008(3) -0.002(3)
C205 0.031(3) 0.042(3) 0.026(3) -0.001(2) 0.005(2) 0.007(2)
C210 0.042(3) 0.043(4) 0.031(3) 0.003(3) 0.013(2) 0.001(3)
C211 0.040(3) 0.039(3) 0.031(3) 0.003(2) 0.012(2) 0.000(2)
C212 0.043(4) 0.049(4) 0.031(3) 0.005(3) 0.008(3) 0.003(3)
C213 0.055(4) 0.051(4) 0.028(3) 0.004(3) 0.008(3) -0.002(3)
C214 0.071(5) 0.059(5) 0.031(3) 0.005(3) 0.018(3) 0.004(3)
C215 0.054(4) 0.062(5) 0.039(3) 0.000(3) 0.024(3) 0.008(3)
C220 0.035(3) 0.036(3) 0.038(3) -0.008(3) 0.011(3) 0.002(2)
C221 0.041(3) 0.044(3) 0.035(3) -0.001(3) 0.010(3) 0.002(3)
C222 0.045(3) 0.052(4) 0.046(4) 0.000(3) 0.017(3) 0.012(3)
C223 0.063(4) 0.040(4) 0.068(5) 0.002(3) 0.027(4) 0.013(3)
C224 0.059(4) 0.037(3) 0.061(5) 0.001(3) 0.024(4) 0.001(3)
C225 0.039(3) 0.041(3) 0.041(4) -0.008(3) 0.012(3) -0.003(2)
C230 0.022(3) 0.040(3) 0.045(3) 0.007(2) 0.011(2) -0.004(2)
C231 0.034(3) 0.043(3) 0.046(4) 0.008(3) 0.002(3) -0.003(3)
C232 0.034(3) 0.052(3) 0.041(4) 0.001(3) 0.003(3) -0.007(3)
C233 0.036(3) 0.044(3) 0.045(4) 0.001(3) 0.009(3) -0.004(3)
C234 0.032(3) 0.037(3) 0.055(4) 0.006(3) 0.005(3) -0.002(3)
C235 0.030(3) 0.039(3) 0.035(3) 0.005(2) 0.008(2) 0.000(2)
C240 0.032(3) 0.042(3) 0.034(3) 0.000(2) 0.015(2) 0.007(2)
C241 0.036(3) 0.044(3) 0.030(3) 0.003(2) 0.017(2) 0.008(3)
C242 0.051(4) 0.039(3) 0.041(3) 0.008(3) 0.009(3) 0.009(3)
C243 0.063(5) 0.042(4) 0.047(4) -0.003(3) 0.017(3) 0.000(3)
C244 0.076(5) 0.043(3) 0.040(3) -0.002(3) 0.018(3) -0.002(3)
C245 0.053(4) 0.042(3) 0.029(3) 0.002(2) 0.019(3) 0.002(3)
C250 0.023(3) 0.042(3) 0.028(3) -0.006(2) 0.010(2) -0.003(2)
C251 0.031(3) 0.046(4) 0.038(3) -0.011(3) 0.006(3) -0.002(3)
C252 0.032(3) 0.063(4) 0.036(3) -0.019(3) 0.009(3) -0.004(3)
C253 0.041(4) 0.072(4) 0.035(3) -0.011(3) 0.013(3) 0.002(3)
C254 0.041(4) 0.063(4) 0.030(3) -0.001(3) 0.013(3) 0.006(3)
C255 0.025(3) 0.046(3) 0.034(3) -0.006(2) 0.011(2) 0.000(2)
C260 0.030(3) 0.036(3) 0.033(3) 0.003(2) 0.008(2) 0.003(2)
C261 0.031(3) 0.035(3) 0.034(3) 0.001(2) 0.009(2) -0.001(2)
C262 0.036(3) 0.041(3) 0.046(4) 0.003(3) 0.011(3) 0.005(3)
C263 0.039(3) 0.039(4) 0.054(4) 0.007(3) 0.009(3) 0.009(3)
C264 0.039(3) 0.039(3) 0.041(3) 0.005(3) 0.006(3) 0.002(3)
C265 0.040(3) 0.038(3) 0.036(3) 0.003(2) 0.006(3) 0.004(3)
C270 0.037(3) 0.041(3) 0.035(3) 0.012(2) 0.013(3) 0.008(2)
C271 0.041(3) 0.052(4) 0.029(3) 0.011(2) 0.013(3) 0.012(3)
C272 0.054(4) 0.069(5) 0.039(4) 0.008(3) 0.023(3) 0.015(3)
C273 0.043(4) 0.081(5) 0.047(4) 0.018(3) 0.024(3) 0.009(3)
C274 0.041(4) 0.062(4) 0.057(4) 0.023(3) 0.020(3) 0.008(3)
C275 0.042(4) 0.045(4) 0.048(4) 0.013(3) 0.021(3) 0.006(3)
C276 0.046(4) 0.076(5) 0.065(5) 0.022(4) 0.019(4) -0.002(3)
C300 0.024(3) 0.041(3) 0.040(3) -0.005(3) 0.004(2) 0.005(2)
C301 0.024(3) 0.035(3) 0.033(3) -0.004(2) 0.005(2) 0.003(2)
C302 0.026(3) 0.042(3) 0.036(3) -0.005(3) 0.010(2) 0.002(2)
C303 0.026(3) 0.051(4) 0.045(3) -0.006(3) 0.010(3) -0.003(3)
C304 0.032(3) 0.061(4) 0.044(3) -0.010(3) 0.007(3) -0.008(3)
C305 0.032(3) 0.059(4) 0.036(3) -0.009(3) 0.001(3) -0.005(3)
C306 0.032(3) 0.038(3) 0.030(3) -0.003(2) 0.009(2) -0.001(2)
C307 0.031(3) 0.033(3) 0.034(3) -0.002(2) 0.009(2) 0.003(2)
C308 0.032(3) 0.037(3) 0.039(3) -0.001(3) 0.008(2) 0.003(2)
C310 0.034(3) 0.056(4) 0.030(3) 0.000(3) 0.002(2) 0.007(3)
C311 0.031(3) 0.057(4) 0.032(3) -0.003(3) 0.003(2) 0.002(3)
C312 0.041(3) 0.066(4) 0.033(3) 0.002(3) 0.005(3) 0.007(3)
C313 0.056(5) 0.099(7) 0.042(4) 0.013(4) 0.004(3) 0.015(4)
C314 0.076(6) 0.078(5) 0.040(4) -0.008(4) 0.008(4) 0.011(4)
C315 0.064(5) 0.100(7) 0.040(4) 0.012(4) 0.004(4) -0.020(5)
C316 0.042(4) 0.044(4) 0.064(4) -0.007(3) 0.001(3) -0.004(3)
C317 0.064(5) 0.055(5) 0.067(5) -0.014(4) 0.000(4) -0.005(4)
C318 0.051(4) 0.054(5) 0.111(8) -0.025(5) 0.018(4) -0.005(4)
C319 0.068(5) 0.048(4) 0.077(5) 0.001(4) 0.004(4) -0.009(4)
C320 0.051(4) 0.043(4) 0.055(4) 0.018(3) 0.011(3) 0.008(3)
C321 0.074(5) 0.076(6) 0.056(5) 0.020(4) -0.008(4) -0.005(4)
C322 0.098(7) 0.055(5) 0.071(6) 0.022(4) -0.003(5) -0.025(5)
C323 0.127(9) 0.114(8) 0.093(8) 0.068(6) 0.072(7) 0.061(7)
C324 0.047(4) 0.075(5) 0.072(5) 0.014(4) 0.025(4) 0.024(3)
C325 0.052(5) 0.098(7) 0.154(11) 0.046(7) 0.022(6) 0.027(5)
C326 0.082(8) 0.31(2) 0.078(7) 0.054(9) 0.048(6) 0.096(11)
C327 0.037(5) 0.104(8) 0.197(13) -0.013(8) 0.019(6) 0.003(5)
C328 0.032(3) 0.047(3) 0.028(3) 0.008(2) 0.007(2) 0.006(2)
C329 0.035(3) 0.047(3) 0.022(3) 0.006(2) 0.005(2) 0.008(2)
C330 0.034(3) 0.058(4) 0.036(3) 0.001(3) 0.003(3) 0.004(3)
C331 0.032(3) 0.064(4) 0.046(4) 0.007(3) 0.011(3) 0.011(3)
C332 0.039(3) 0.058(4) 0.039(4) 0.010(3) 0.012(3) 0.014(3)
C333 0.040(3) 0.047(4) 0.034(3) 0.008(3) 0.008(3) 0.008(3)
C334 0.049(4) 0.061(4) 0.073(5) 0.017(4) 0.019(4) 0.024(3)
C360 0.061(4) 0.069(5) 0.034(4) 0.012(3) 0.002(3) 0.000(3)
C460 0.129(8) 0.047(5) 0.054(5) -0.012(3) 0.005(5) -0.008(4)
C361 0.178(12) 0.072(6) 0.042(5) -0.017(4) -0.018(6) 0.004(6)
C461 0.131(10) 0.090(7) 0.055(5) 0.010(5) -0.040(6) -0.006(6)
C362 0.076(6) 0.078(6) 0.091(7) 0.045(5) -0.006(5) -0.004(5)
C462 0.160(11) 0.101(9) 0.075(7) -0.008(6) -0.010(7) -0.056(8)
C363 0.060(6) 0.188(13) 0.062(6) 0.055(7) 0.005(4) 0.041(7)
C463 0.174(11) 0.093(8) 0.066(7) -0.033(6) 0.027(7) 0.013(7)
C364 0.44(3) 0.27(2) 0.210(14) 0.183(15) 0.229(19) 0.30(2)
C464 0.041(4) 0.062(4) 0.045(4) -0.007(3) 0.016(3) 0.014(3)
C365 0.065(5) 0.057(5) 0.055(4) -0.010(3) 0.017(4) 0.014(4)
C465 0.146(12) 0.154(14) 0.39(2) -0.170(16) -0.113(16) 0.111(11)
C366 0.058(5) 0.087(6) 0.058(5) 0.002(4) 0.010(4) 0.036(5)
C466 0.086(7) 0.070(8) 0.43(3) -0.001(12) 0.124(13) 0.026(6)
C367 0.048(4) 0.067(5) 0.059(5) -0.006(4) 0.005(4) 0.023(4)
C467 0.049(4) 0.082(6) 0.072(6) -0.015(4) 0.034(4) 0.010(4)
C368 0.039(4) 0.047(4) 0.048(4) 0.008(3) 0.008(3) 0.008(3)
C468 0.028(3) 0.040(3) 0.036(3) 0.005(2) 0.017(2) 0.006(2)
C369 0.043(3) 0.038(3) 0.034(3) 0.004(2) 0.022(3) 0.007(3)
C469 0.230(18) 0.30(2) 0.076(7) 0.030(8) -0.019(8) -0.216(17)
C370 0.067(5) 0.046(4) 0.050(4) -0.005(3) 0.037(4) -0.005(3)
C470 0.140(12) 0.093(10) 0.49(3) -0.056(15) 0.222(18) -0.045(8)
C371 0.127(10) 0.056(6) 0.184(14) 0.019(7) -0.064(10) -0.018(6)
C471 0.082(6) 0.038(4) 0.060(4) -0.004(3) 0.043(4) -0.005(4)
C372 0.066(5) 0.067(5) 0.045(4) -0.027(4) 0.010(4) 0.000(4)
C472 0.054(4) 0.038(3) 0.057(4) 0.010(3) 0.033(3) 0.007(3)
C373 0.039(3) 0.044(3) 0.036(3) 0.009(3) 0.021(3) 0.007(3)
C473 0.099(6) 0.096(7) 0.061(5) -0.025(5) 0.013(5) 0.043(6)
C374 0.096(8) 0.137(10) 0.047(4) -0.040(5) 0.006(5) 0.036(7)
C375 0.154(10) 0.099(8) 0.119(9) -0.074(7) 0.059(9) -0.056(8)
C376 0.038(4) 0.084(5) 0.057(4) -0.006(4) 0.027(3) -0.017(3)
C377 0.066(7) 0.304(18) 0.110(10) 0.084(12) 0.062(7) 0.074(10)
C378 0.056(5) 0.115(8) 0.059(4) 0.024(5) 0.020(4) -0.021(5)
C379 0.273(19) 0.143(9) 0.137(11) -0.071(9) 0.152(13) -0.145(11)
O1 0.033(2) 0.036(2) 0.0222(19) 0.0034(15) 0.0122(16) 0.0014(16)
O2 0.035(2) 0.058(3) 0.039(2) -0.007(2) 0.0095(19) -0.009(2)
O3 0.046(2) 0.033(2) 0.030(2) 0.0019(16) 0.0207(18) 0.0038(18)
O4 0.031(2) 0.037(2) 0.030(2) -0.0006(16) 0.0100(16) 0.0071(17)
O5 0.028(2) 0.037(2) 0.043(2) 0.0034(18) 0.0073(18) 0.0022(17)
O6 0.033(2) 0.034(2) 0.029(2) 0.0023(16) 0.0066(17) 0.0033(16)
O7 0.023(2) 0.045(2) 0.048(3) 0.007(2) 0.0088(18) 0.0061(17)
O8 0.038(2) 0.038(2) 0.027(2) -0.0014(17) 0.0111(17) 0.0019(17)
O9 0.038(2) 0.034(2) 0.027(2) -0.0011(16) 0.0131(17) -0.0009(17)
O10 0.0254(19) 0.039(2) 0.029(2) -0.0048(17) 0.0063(16) 0.0019(16)
O11 0.0270(19) 0.036(2) 0.026(2) -0.0015(16) 0.0047(16) -0.0005(16)
O12 0.0268(19) 0.032(2) 0.0253(19) -0.0005(15) 0.0083(15) 0.0020(15)
O13 0.0247(19) 0.038(2) 0.0227(19) -0.0006(16) 0.0043(15) -0.0001(15)
O14 0.0281(19) 0.033(2) 0.0237(19) -0.0013(15) 0.0089(15) -0.0014(16)
O15 0.039(2) 0.039(2) 0.035(2) -0.0023(18) -0.0021(19) -0.0031(18)
O16 0.031(2) 0.043(2) 0.030(2) -0.0012(17) 0.0073(17) -0.0042(18)
O17 0.025(2) 0.043(2) 0.034(2) 0.0002(18) 0.0040(16) 0.0032(17)
O20 0.035(2) 0.046(3) 0.051(3) -0.009(2) 0.017(2) -0.0062(19)
O21 0.037(2) 0.039(2) 0.025(2) 0.0003(16) 0.0090(17) 0.0056(17)
O24 0.053(3) 0.047(3) 0.029(2) 0.0054(19) 0.008(2) 0.007(2)
O30 0.046(3) 0.049(3) 0.030(2) 0.0043(19) 0.0091(19) 0.011(2)
O31 0.041(2) 0.054(3) 0.037(2) 0.006(2) 0.0183(19) 0.008(2)
P5 0.0310(7) 0.0331(8) 0.0270(7) 0.0007(6) 0.0089(6) 0.0056(6)
P6 0.0246(7) 0.0336(8) 0.0303(7) -0.0043(6) 0.0068(6) 0.0008(6)
P7 0.0316(8) 0.0372(8) 0.0265(7) 0.0038(6) 0.0084(6) 0.0041(6)
P8 0.0309(8) 0.0337(8) 0.0340(8) 0.0047(6) 0.0095(6) 0.0032(6)
Tb1 0.02920(18) 0.03228(19) 0.02710(18) 0.00071(13) 0.00898(14) 0.00135(13)
Tb2 0.02564(17) 0.03294(19) 0.02632(17) 0.00101(13) 0.00578(13) 0.00339(13)
Tb3 0.02689(17) 0.03504(19) 0.02430(17) -0.00067(13) 0.00498(13) 0.00302(13)
Tb4 0.02574(17) 0.03321(19) 0.02834(18) 0.00145(14) 0.00814(13) 0.00354(13)
O32 0.035(2) 0.043(2) 0.027(2) 0.0007(17) -0.0018(17) 0.0077(18)
C700 0.052(4) 0.056(4) 0.055(4) -0.001(3) -0.007(4) -0.007(3)
C701 0.061(5) 0.065(5) 0.092(6) -0.020(5) 0.010(5) -0.009(4)
C1A 0.037(3) 0.046(4) 0.027(3) -0.005(2) 0.005(2) 0.003(3)
C600 0.084(5) 0.037(4) 0.060(4) 0.006(3) 0.041(4) -0.005(3)
C601 0.068(10) 0.054(8) 0.056(7) 0.017(6) 0.033(7) 0.002(7)
C602 0.110(12) 0.051(8) 0.071(11) 0.024(8) 0.046(10) 0.017(8)
C603 0.098(11) 0.13(2) 0.075(11) 0.040(11) 0.010(9) -0.048(11)
C605 0.093(16) 0.042(8) 0.075(12) 0.001(7) 0.047(10) -0.013(8)
C606 0.107(13) 0.045(10) 0.13(2) -0.011(11) 0.085(14) -0.019(9)
C604 0.130(16) 0.083(18) 0.083(13) 0.037(12) 0.010(11) -0.036(14)
O1P 0.039(3) 0.079(4) 0.049(3) 0.011(3) -0.004(2) 0.013(2)
O9U 0.086(5) 0.215(11) 0.080(6) 0.016(6) -0.020(4) -0.047(6)
C2U 0.061(5) 0.106(8) 0.080(6) -0.006(6) 0.019(5) 0.009(5)
C1P 0.064(6) 0.089(6) 0.140(10) -0.020(7) -0.023(6) -0.003(5)
C10U 0.073(8) 0.27(2) 0.103(10) 0.056(12) -0.005(7) -0.024(9)
C11U 0.109(10) 0.178(15) 0.145(13) -0.067(12) 0.045(9) -0.041(10)
C1U 0.140(9) 0.173(10) 0.129(7) -0.002(7) 0.067(7) 0.019(7)
C2P 0.144(13) 0.122(11) 0.153(13) 0.012(9) 0.045(11) 0.012(10)
O1I 0.045(3) 0.064(3) 0.035(2) -0.003(2) -0.003(2) -0.002(2)
C1I 0.057(5) 0.069(5) 0.037(4) -0.005(3) 0.002(3) -0.003(4)
C2I 0.044(4) 0.073(5) 0.049(4) 0.005(4) -0.003(3) -0.001(4)
O18 0.033(2) 0.056(3) 0.037(2) 0.001(2) 0.0015(18) 0.005(2)
C380 0.029(15) 0.06(2) 0.054(12) 0.002(12) 0.012(12) 0.000(13)
C381 0.11(4) 0.08(3) 0.030(17) 0.004(15) -0.012(19) 0.01(2)
O382 0.045(3) 0.066(4) 0.037(3) 0.007(3) 0.015(3) 0.009(3)
C383 0.056(5) 0.065(6) 0.037(5) 0.007(4) 0.007(4) 0.002(4)
C384 0.057(6) 0.063(7) 0.083(8) 0.015(6) -0.004(5) 0.002(5)
C402 0.080(7) 0.109(9) 0.107(9) 0.048(7) 0.047(6) 0.034(6)

loop_
_atom_type_symbol
_atom_type_description
_atom_type_scat_dispersion_real
_atom_type_scat_dispersion_imag
_atom_type_scat_source
C C 0.0181 0.0091 'International Tables Vol C Tables 4.2.6.8 and 6.1.1.4'
H H 0.0000 0.0000 'International Tables Vol C Tables 4.2.6.8 and 6.1.1.4'
O O 0.0492 0.0322 'International Tables Vol C Tables 4.2.6.8 and 6.1.1.4'
P P 0.2955 0.4335 'International Tables Vol C Tables 4.2.6.8 and 6.1.1.4'
Tb Tb -9.1472 9.1891 'International Tables Vol C Tables 4.2.6.8 and 6.1.1.4'

loop_
_exptl_crystal_face_index_h
_exptl_crystal_face_index_k
_exptl_crystal_face_index_l
_exptl_crystal_face_perp_dist
-1 -1 19 0.0917
8 -1 8 0.0645
-8 1 -8 0.0380
0 1 -19 0.0731
9 -1 -9 0.0949
-7 0 15 0.1131
-2 -22 -3 0.0131
2 22 3 0.0150

loop_
_geom_angle_atom_site_label_1
_geom_angle_atom_site_label_2
_geom_angle_atom_site_label_3
_geom_angle
_geom_angle_site_symmetry_1
_geom_angle_site_symmetry_3
_geom_angle_publ_flag
C205 C200 C201 120.6(6) . . ?
C205 C200 P5 118.0(4) . . ?
C201 C200 P5 121.4(5) . . ?
C202 C201 C200 121.9(6) . . ?
C202 C201 H201 119.0 . . ?
C200 C201 H201 119.0 . . ?
C201 C202 C203 116.3(6) . . ?
C201 C202 C464 119.9(6) . . ?
C203 C202 C464 123.8(6) . . ?
C204 C203 C202 123.2(6) . . ?
C204 C203 H203 118.4 . . ?
C202 C203 H203 118.4 . . ?
C203 C204 C205 119.9(7) . . ?
C203 C204 H204 120.0 . . ?
C205 C204 H204 120.0 . . ?
O8 C205 C204 121.5(6) . . ?
O8 C205 C200 120.8(5) . . ?
C204 C205 C200 117.7(6) . . ?
O31 C210 C211 123.3(5) . . ?
O31 C210 C215 117.9(6) . . ?
C211 C210 C215 118.8(6) . . ?
C210 C211 C212 118.6(6) . . ?
C210 C211 P7 125.2(5) . . ?
C212 C211 P7 116.0(5) . . ?
C213 C212 C211 123.0(6) . . ?
C213 C212 H212 118.5 . . ?
C211 C212 H212 118.5 . . ?
C212 C213 C214 116.9(6) . . ?
C212 C213 C360 122.0(7) . . ?
C214 C213 C360 121.1(6) . . ?
C215 C214 C213 121.1(6) . . ?
C215 C214 H214 119.4 . . ?
C213 C214 H214 119.4 . . ?
C214 C215 C210 121.6(7) . . ?
C214 C215 H215 119.2 . . ?
C210 C215 H215 119.2 . . ?
C225 C220 C221 118.0(6) . . ?
C225 C220 P6 124.6(5) . . ?
C221 C220 P6 117.2(5) . . ?
C222 C221 C220 123.1(6) . . ?
C222 C221 H221 118.4 . . ?
C220 C221 H221 118.4 . . ?
C221 C222 C223 116.9(6) . . ?
C221 C222 C324 120.1(7) . . ?
C223 C222 C324 123.1(7) . . ?
C224 C223 C222 121.7(7) . . ?
C224 C223 H223 119.1 . . ?
C222 C223 H223 119.1 . . ?
C223 C224 C225 120.6(7) . . ?
C223 C224 H224 119.7 . . ?
C225 C224 H224 119.7 . . ?
O20 C225 C224 117.8(6) . . ?
O20 C225 C220 122.5(6) . . ?
C224 C225 C220 119.7(6) . . ?
O5 C230 C235 122.0(6) . . ?
O5 C230 C231 121.7(6) . . ?
C235 C230 C231 116.2(6) . . ?
C232 C231 C230 121.0(6) . . ?
C232 C231 H231 119.5 . . ?
C230 C231 H231 119.5 . . ?
C231 C232 C233 123.1(6) . . ?
C231 C232 H232 118.5 . . ?
C233 C232 H232 118.5 . . ?
C234 C233 C232 116.2(6) . . ?
C234 C233 C316 119.8(6) . . ?
C232 C233 C316 123.9(6) . . ?
C233 C234 C235 122.7(6) . . ?
C233 C234 H234 118.7 . . ?
C235 C234 H234 118.7 . . ?
C234 C235 C230 120.7(6) . . ?
C234 C235 P8 122.0(5) . . ?
C230 C235 P8 117.1(5) . . ?
C245 C240 C241 118.1(6) . . ?
C245 C240 P5 118.5(5) . . ?
C241 C240 P5 122.8(5) . . ?
C242 C241 O30 118.1(6) . . ?
C242 C241 C240 119.1(6) . . ?
O30 C241 C240 122.8(6) . . ?
C241 C242 C243 120.9(6) . . ?
C241 C242 H242 119.5 . . ?
C243 C242 H242 119.5 . . ?
C242 C243 C244 121.7(7) . . ?
C242 C243 H243 119.2 . . ?
C244 C243 H243 119.2 . . ?
C245 C244 C243 117.1(7) . . ?
C245 C244 C460 122.4(7) . . ?
C243 C244 C460 120.4(7) . . ?
C244 C245 C240 123.1(6) . . ?
C244 C245 H245 118.5 . . ?
C240 C245 H245 118.5 . . ?
C251 C250 C255 119.9(6) . . ?
C251 C250 P6 122.5(5) . . ?
C255 C250 P6 117.5(4) . . ?
C252 C251 C250 122.3(7) . . ?
C252 C251 H251 118.8 . . ?
C250 C251 H251 118.8 . . ?
C253 C252 C251 116.9(6) . . ?
C253 C252 C372 123.2(7) . . ?
C251 C252 C372 119.9(7) . . ?
C254 C253 C252 122.0(7) . . ?
C254 C253 H253 119.0 . . ?
C252 C253 H253 119.0 . . ?
C253 C254 C255 121.7(7) . . ?
C253 C254 H254 119.2 . . ?
C255 C254 H254 119.2 . . ?
O21 C255 C254 122.3(6) . . ?
O21 C255 C250 120.7(5) . . ?
C254 C255 C250 117.0(6) . . ?
C261 C260 C265 120.9(6) . . ?
C261 C260 P8 116.9(5) . . ?
C265 C260 P8 122.0(5) . . ?
O9 C261 C260 121.4(5) . . ?
O9 C261 C262 121.1(5) . . ?
C260 C261 C262 117.5(6) . . ?
C263 C262 C261 121.5(6) . . ?
C263 C262 H262 119.2 . . ?
C261 C262 H262 119.2 . . ?
C262 C263 C264 121.9(6) . . ?
C262 C263 H263 119.1 . . ?
C264 C263 H263 119.1 . . ?
C265 C264 C263 117.4(6) . . ?
C265 C264 C320 122.5(6) . . ?
C263 C264 C320 120.1(6) . . ?
C264 C265 C260 120.8(6) . . ?
C264 C265 H265 119.6 . . ?
C260 C265 H265 119.6 . . ?
C271 C270 C275 119.4(6) . . ?
C271 C270 P8 125.1(5) . . ?
C275 C270 P8 115.4(5) . . ?
O24 C271 C270 123.4(6) . . ?
O24 C271 C272 117.7(6) . . ?
C270 C271 C272 118.8(7) . . ?
C273 C272 C271 120.4(7) . . ?
C273 C272 H272 119.8 . . ?
C271 C272 H272 119.8 . . ?
C272 C273 C274 122.3(6) . . ?
C272 C273 H273 118.8 . . ?
C274 C273 H273 118.8 . . ?
C275 C274 C273 116.4(7) . . ?
C275 C274 C276 120.6(8) . . ?
C273 C274 C276 122.9(7) . . ?
C274 C275 C270 122.6(7) . . ?
C274 C275 H275 118.7 . . ?
C270 C275 H275 118.7 . . ?
C469 C276 C371 107.0(13) . . ?
C469 C276 C470 108.7(13) . . ?
C371 C276 C470 107.9(12) . . ?
C469 C276 C274 112.4(8) . . ?
C371 C276 C274 109.9(8) . . ?
C470 C276 C274 110.7(9) . . ?
O17 C300 C305 121.6(6) . . ?
O17 C300 C301 121.7(5) . . ?
C305 C300 C301 116.7(6) . . ?
C302 C301 C300 121.5(6) . . ?
C302 C301 P6 121.4(5) . . ?
C300 C301 P6 116.8(5) . . ?
C303 C302 C301 121.4(6) . . ?
C303 C302 H302 119.3 . . ?
C301 C302 H302 119.3 . . ?
C302 C303 C304 116.9(6) . . ?
C302 C303 C376 122.1(6) . . ?
C304 C303 C376 121.0(6) . . ?
C305 C304 C303 122.3(6) . . ?
C305 C304 H304 118.8 . . ?
C303 C304 H304 118.8 . . ?
C304 C305 C300 121.2(6) . . ?
C304 C305 H305 119.4 . . ?
C300 C305 H305 119.4 . . ?
O16 C306 C311 121.7(5) . . ?
O16 C306 C307 122.1(6) . . ?
C311 C306 C307 116.2(6) . . ?
C308 C307 C306 120.3(6) . . ?
C308 C307 P5 121.6(5) . . ?
C306 C307 P5 118.0(5) . . ?
C1A C308 C307 122.9(6) . . ?
C1A C308 H308 118.5 . . ?
C307 C308 H308 118.5 . . ?
C311 C310 C1A 121.4(6) . . ?
C311 C310 H310 119.3 . . ?
C1A C310 H310 119.3 . . ?
C310 C311 C306 122.2(6) . . ?
C310 C311 H311 118.9 . . ?
C306 C311 H311 118.9 . . ?
C313 C312 C315 112.6(7) . . ?
C313 C312 C1A 112.8(6) . . ?
C315 C312 C1A 112.1(6) . . ?
C313 C312 C314 106.6(7) . . ?
C315 C312 C314 106.1(7) . . ?
C1A C312 C314 105.9(6) . . ?
C312 C313 H31A 109.5 . . ?
C312 C313 H31B 109.5 . . ?
H31A C313 H31B 109.5 . . ?
C312 C313 H31C 109.5 . . ?
H31A C313 H31C 109.5 . . ?
H31B C313 H31C 109.5 . . ?
C312 C314 H31D 109.5 . . ?
C312 C314 H31E 109.5 . . ?
H31D C314 H31E 109.5 . . ?
C312 C314 H31F 109.5 . . ?
H31D C314 H31F 109.5 . . ?
H31E C314 H31F 109.5 . . ?
C312 C315 H31G 109.5 . . ?
C312 C315 H31H 109.5 . . ?
H31G C315 H31H 109.5 . . ?
C312 C315 H31I 109.5 . . ?
H31G C315 H31I 109.5 . . ?
H31H C315 H31I 109.5 . . ?
C319 C316 C317 108.3(7) . . ?
C319 C316 C318 109.8(7) . . ?
C317 C316 C318 108.0(7) . . ?
C319 C316 C233 109.4(7) . . ?
C317 C316 C233 112.0(6) . . ?
C318 C316 C233 109.3(6) . . ?
C316 C317 H31J 109.5 . . ?
C316 C317 H31K 109.5 . . ?
H31J C317 H31K 109.5 . . ?
C316 C317 H31L 109.5 . . ?
H31J C317 H31L 109.5 . . ?
H31K C317 H31L 109.5 . . ?
C316 C318 H31M 109.5 . . ?
C316 C318 H31N 109.5 . . ?
H31M C318 H31N 109.5 . . ?
C316 C318 H31O 109.5 . . ?
H31M C318 H31O 109.5 . . ?
H31N C318 H31O 109.5 . . ?
C316 C319 H31P 109.5 . . ?
C316 C319 H31Q 109.5 . . ?
H31P C319 H31Q 109.5 . . ?
C316 C319 H31R 109.5 . . ?
H31P C319 H31R 109.5 . . ?
H31Q C319 H31R 109.5 . . ?
C323 C320 C321 109.3(8) . . ?
C323 C320 C322 109.5(8) . . ?
C321 C320 C322 107.9(7) . . ?
C323 C320 C264 112.2(6) . . ?
C321 C320 C264 109.4(6) . . ?
C322 C320 C264 108.4(7) . . ?
C320 C321 H32A 109.5 . . ?
C320 C321 H32B 109.5 . . ?
H32A C321 H32B 109.5 . . ?
C320 C321 H32C 109.5 . . ?
H32A C321 H32C 109.5 . . ?
H32B C321 H32C 109.5 . . ?
C320 C322 H32D 109.5 . . ?
C320 C322 H32E 109.5 . . ?
H32D C322 H32E 109.5 . . ?
C320 C322 H32F 109.5 . . ?
H32D C322 H32F 109.5 . . ?
H32E C322 H32F 109.5 . . ?
C320 C323 H32G 109.5 . . ?
C320 C323 H32H 109.5 . . ?
H32G C323 H32H 109.5 . . ?
C320 C323 H32I 109.5 . . ?
H32G C323 H32I 109.5 . . ?
H32H C323 H32I 109.5 . . ?
C326 C324 C325 111.4(10) . . ?
C326 C324 C327 109.9(11) . . ?
C325 C324 C327 105.2(9) . . ?
C326 C324 C222 108.7(8) . . ?
C325 C324 C222 111.7(7) . . ?
C327 C324 C222 109.7(7) . . ?
C324 C325 H32J 109.5 . . ?
C324 C325 H32K 109.5 . . ?
H32J C325 H32K 109.5 . . ?
C324 C325 H32L 109.5 . . ?
H32J C325 H32L 109.5 . . ?
H32K C325 H32L 109.5 . . ?
C324 C326 H32M 109.5 . . ?
C324 C326 H32N 109.5 . . ?
H32M C326 H32N 109.5 . . ?
C324 C326 H32O 109.5 . . ?
H32M C326 H32O 109.5 . . ?
H32N C326 H32O 109.5 . . ?
C324 C327 H32P 109.5 . . ?
C324 C327 H32Q 109.5 . . ?
H32P C327 H32Q 109.5 . . ?
C324 C327 H32R 109.5 . . ?
H32P C327 H32R 109.5 . . ?
H32Q C327 H32R 109.5 . . ?
C333 C328 C329 121.6(6) . . ?
C333 C328 P7 121.9(5) . . ?
C329 C328 P7 116.2(5) . . ?
O32 C329 C330 121.0(6) . . ?
O32 C329 C328 122.0(6) . . ?
C330 C329 C328 116.9(6) . . ?
C331 C330 C329 120.9(7) . . ?
C331 C330 H330 119.5 . . ?
C329 C330 H330 119.5 . . ?
C330 C331 C332 122.3(6) . . ?
C330 C331 H331 118.9 . . ?
C332 C331 H331 118.9 . . ?
C333 C332 C331 117.0(6) . . ?
C333 C332 C334 121.2(7) . . ?
C331 C332 C334 121.8(7) . . ?
C328 C333 C332 121.3(7) . . ?
C328 C333 H333 119.4 . . ?
C332 C333 H333 119.4 . . ?
C466 C334 C465 107.3(13) . . ?
C466 C334 C364 109.4(15) . . ?
C465 C334 C364 106.0(17) . . ?
C466 C334 C332 113.3(8) . . ?
C465 C334 C332 111.5(8) . . ?
C364 C334 C332 108.9(8) . . ?
C362 C360 C461 110.3(8) . . ?
C362 C360 C363 109.2(9) . . ?
C461 C360 C363 107.2(9) . . ?
C362 C360 C213 108.5(7) . . ?
C461 C360 C213 109.6(7) . . ?
C363 C360 C213 111.9(6) . . ?
C462 C460 C361 109.5(11) . . ?
C462 C460 C244 110.3(8) . . ?
C361 C460 C244 112.4(7) . . ?
C462 C460 C463 106.5(10) . . ?
C361 C460 C463 110.8(9) . . ?
C244 C460 C463 107.2(9) . . ?
C460 C361 H36A 109.5 . . ?
C460 C361 H36B 109.5 . . ?
H36A C361 H36B 109.5 . . ?
C460 C361 H36C 109.5 . . ?
H36A C361 H36C 109.5 . . ?
H36B C361 H36C 109.5 . . ?
C360 C461 H46A 109.5 . . ?
C360 C461 H46B 109.5 . . ?
H46A C461 H46B 109.5 . . ?
C360 C461 H46C 109.5 . . ?
H46A C461 H46C 109.5 . . ?
H46B C461 H46C 109.5 . . ?
C360 C362 H36D 109.5 . . ?
C360 C362 H36E 109.5 . . ?
H36D C362 H36E 109.5 . . ?
C360 C362 H36F 109.5 . . ?
H36D C362 H36F 109.5 . . ?
H36E C362 H36F 109.5 . . ?
C460 C462 H46D 109.5 . . ?
C460 C462 H46E 109.5 . . ?
H46D C462 H46E 109.5 . . ?
C460 C462 H46F 109.5 . . ?
H46D C462 H46F 109.5 . . ?
H46E C462 H46F 109.5 . . ?
C360 C363 H36G 109.5 . . ?
C360 C363 H36H 109.5 . . ?
H36G C363 H36H 109.5 . . ?
C360 C363 H36I 109.5 . . ?
H36G C363 H36I 109.5 . . ?
H36H C363 H36I 109.5 . . ?
C460 C463 H46G 109.5 . . ?
C460 C463 H46H 109.5 . . ?
H46G C463 H46H 109.5 . . ?
C460 C463 H46I 109.5 . . ?
H46G C463 H46I 109.5 . . ?
H46H C463 H46I 109.5 . . ?
C334 C364 H36J 109.5 . . ?
C334 C364 H36K 109.5 . . ?
H36J C364 H36K 109.5 . . ?
C334 C364 H36L 109.5 . . ?
H36J C364 H36L 109.5 . . ?
H36K C364 H36L 109.5 . . ?
C467 C464 C365 108.3(6) . . ?
C467 C464 C202 112.5(7) . . ?
C365 C464 C202 110.6(6) . . ?
C467 C464 C366 109.1(7) . . ?
C365 C464 C366 108.0(7) . . ?
C202 C464 C366 108.2(6) . . ?
C464 C365 H36M 109.5 . . ?
C464 C365 H36N 109.5 . . ?
H36M C365 H36N 109.5 . . ?
C464 C365 H36O 109.5 . . ?
H36M C365 H36O 109.5 . . ?
H36N C365 H36O 109.5 . . ?
C334 C465 H46J 109.5 . . ?
C334 C465 H46K 109.5 . . ?
H46J C465 H46K 109.5 . . ?
C334 C465 H46L 109.5 . . ?
H46J C465 H46L 109.5 . . ?
H46K C465 H46L 109.5 . . ?
C464 C366 H36P 109.5 . . ?
C464 C366 H36Q 109.5 . . ?
H36P C366 H36Q 109.5 . . ?
C464 C366 H36R 109.5 . . ?
H36P C366 H36R 109.5 . . ?
H36Q C366 H36R 109.5 . . ?
C334 C466 H46M 109.5 . . ?
C334 C466 H46N 109.5 . . ?
H46M C466 H46N 109.5 . . ?
C334 C466 H46O 109.5 . . ?
H46M C466 H46O 109.5 . . ?
H46N C466 H46O 109.5 . . ?
C368 C367 H36S 109.5 . . ?
C368 C367 H36T 109.5 . . ?
H36S C367 H36T 109.5 . . ?
C368 C367 H36U 109.5 . . ?
H36S C367 H36U 109.5 . . ?
H36T C367 H36U 109.5 . . ?
C464 C467 H46P 109.5 . . ?
C464 C467 H46Q 109.5 . . ?
H46P C467 H46Q 109.5 . . ?
C464 C467 H46R 109.5 . . ?
H46P C467 H46R 109.5 . . ?
H46Q C467 H46R 109.5 . . ?
O7 C368 C367 111.7(6) . . ?
O7 C368 H36V 109.3 . . ?
C367 C368 H36V 109.3 . . ?
O7 C368 H36W 109.3 . . ?
C367 C368 H36W 109.3 . . ?
H36V C368 H36W 107.9 . . ?
C373 C468 C369 120.0(6) . . ?
C373 C468 P7 123.0(5) . . ?
C369 C468 P7 116.9(5) . . ?
O3 C369 C370 121.8(6) . . ?
O3 C369 C468 120.5(6) . . ?
C370 C369 C468 117.6(6) . . ?
C276 C469 H46S 109.5 . . ?
C276 C469 H46T 109.5 . . ?
H46S C469 H46T 109.5 . . ?
C276 C469 H46U 109.5 . . ?
H46S C469 H46U 109.5 . . ?
H46T C469 H46U 109.5 . . ?
C471 C370 C369 120.9(7) . . ?
C471 C370 H370 119.6 . . ?
C369 C370 H370 119.6 . . ?
C276 C470 H47A 109.5 . . ?
C276 C470 H47B 109.5 . . ?
H47A C470 H47B 109.5 . . ?
C276 C470 H47C 109.5 . . ?
H47A C470 H47C 109.5 . . ?
H47B C470 H47C 109.5 . . ?
C276 C371 H37A 109.5 . . ?
C276 C371 H37B 109.5 . . ?
H37A C371 H37B 109.5 . . ?
C276 C371 H37C 109.5 . . ?
H37A C371 H37C 109.5 . . ?
H37B C371 H37C 109.5 . . ?
C472 C471 C370 122.2(7) . . ?
C472 C471 H471 118.9 . . ?
C370 C471 H471 118.9 . . ?
C374 C372 C473 109.1(7) . . ?
C374 C372 C252 112.8(8) . . ?
C473 C372 C252 110.0(7) . . ?
C374 C372 C375 108.2(9) . . ?
C473 C372 C375 109.6(10) . . ?
C252 C372 C375 107.1(7) . . ?
C373 C472 C471 117.3(6) . . ?
C373 C472 C600 121.8(6) . . ?
C471 C472 C600 120.9(7) . . ?
C472 C373 C468 122.0(6) . . ?
C472 C373 H373 119.0 . . ?
C468 C373 H373 119.0 . . ?
C372 C473 H47D 109.5 . . ?
C372 C473 H47E 109.5 . . ?
H47D C473 H47E 109.5 . . ?
C372 C473 H47F 109.5 . . ?
H47D C473 H47F 109.5 . . ?
H47E C473 H47F 109.5 . . ?
C372 C374 H37D 109.5 . . ?
C372 C374 H37E 109.5 . . ?
H37D C374 H37E 109.5 . . ?
C372 C374 H37F 109.5 . . ?
H37D C374 H37F 109.5 . . ?
H37E C374 H37F 109.5 . . ?
C372 C375 H37G 109.5 . . ?
C372 C375 H37H 109.5 . . ?
H37G C375 H37H 109.5 . . ?
C372 C375 H37I 109.5 . . ?
H37G C375 H37I 109.5 . . ?
H37H C375 H37I 109.5 . . ?
C377 C376 C379 110.7(12) . . ?
C377 C376 C378 109.1(9) . . ?
C379 C376 C378 107.4(10) . . ?
C377 C376 C303 107.9(8) . . ?
C379 C376 C303 109.7(7) . . ?
C378 C376 C303 112.0(6) . . ?
C376 C377 H37J 109.5 . . ?
C376 C377 H37K 109.5 . . ?
H37J C377 H37K 109.5 . . ?
C376 C377 H37L 109.5 . . ?
H37J C377 H37L 109.5 . . ?
H37K C377 H37L 109.5 . . ?
C376 C378 H37M 109.5 . . ?
C376 C378 H37N 109.5 . . ?
H37M C378 H37N 109.5 . . ?
C376 C378 H37O 109.5 . . ?
H37M C378 H37O 109.5 . . ?
H37N C378 H37O 109.5 . . ?
C376 C379 H37P 109.5 . . ?
C376 C379 H37Q 109.5 . . ?
H37P C379 H37Q 109.5 . . ?
C376 C379 H37R 109.5 . . ?
H37P C379 H37R 109.5 . . ?
H37Q C379 H37R 109.5 . . ?
P7 O1 Tb3 124.4(2) . . ?
P7 O1 Tb1 120.9(2) . . ?
Tb3 O1 Tb1 90.35(12) . . ?
C1U O2 Tb1 145.9(7) . . ?
C1U O2 H2 107.0 . . ?
Tb1 O2 H2 107.0 . . ?
C369 O3 Tb1 128.9(4) . . ?
P5 O4 Tb1 125.1(2) . . ?
P5 O4 Tb4 121.7(2) . . ?
Tb1 O4 Tb4 90.91(12) . . ?
C230 O5 Tb4 132.5(3) . . ?
P8 O6 Tb4 125.4(2) . . ?
P8 O6 Tb2 119.1(2) . . ?
Tb4 O6 Tb2 89.95(12) . . ?
C368 O7 Tb4 136.7(4) . . ?
C368 O7 H7 111.6 . . ?
Tb4 O7 H7 111.6 . . ?
C205 O8 Tb4 131.0(4) . . ?
C261 O9 Tb2 130.5(4) . . ?
P6 O10 Tb2 124.4(2) . . ?
P6 O10 Tb3 121.8(2) . . ?
Tb2 O10 Tb3 90.80(13) . . ?
Tb2 O11 Tb4 101.93(15) . . ?
Tb2 O11 Tb1 113.73(15) . . ?
Tb4 O11 Tb1 98.76(14) . . ?
Tb2 O11 H11 113.6 . . ?
Tb4 O11 H11 113.6 . . ?
Tb1 O11 H11 113.6 . . ?
Tb4 O12 Tb1 99.70(14) . . ?
Tb4 O12 Tb3 114.83(16) . . ?
Tb1 O12 Tb3 98.69(13) . . ?
Tb4 O12 H12 113.9 . . ?
Tb1 O12 H12 113.9 . . ?
Tb3 O12 H12 113.9 . . ?
Tb1 O13 Tb3 101.29(14) . . ?
Tb1 O13 Tb2 114.24(15) . . ?
Tb3 O13 Tb2 98.01(14) . . ?
Tb1 O13 H13 113.8 . . ?
Tb3 O13 H13 113.8 . . ?
Tb2 O13 H13 113.8 . . ?
Tb3 O14 Tb2 99.90(14) . . ?
Tb3 O14 Tb4 114.43(16) . . ?
Tb2 O14 Tb4 99.31(14) . . ?
Tb3 O14 H14 113.8 . . ?
Tb2 O14 H14 113.8 . . ?
Tb4 O14 H14 113.8 . . ?
C700 O15 Tb3 136.5(4) . . ?
C700 O15 H15 111.8 . . ?
Tb3 O15 H15 111.8 . . ?
C306 O16 Tb1 130.1(4) . . ?
C300 O17 Tb2 131.5(4) . . ?
C225 O20 H20 109.5 . . ?
C255 O21 Tb3 131.1(4) . . ?
C271 O24 H24 109.5 . . ?
C241 O30 H30 109.5 . . ?
C210 O31 H31 109.5 . . ?
O4 P5 C307 111.7(3) . . ?
O4 P5 C200 110.0(3) . . ?
C307 P5 C200 107.0(3) . . ?
O4 P5 C240 114.7(3) . . ?
C307 P5 C240 105.8(3) . . ?
C200 P5 C240 107.2(3) . . ?
O10 P6 C250 111.4(2) . . ?
O10 P6 C301 112.2(2) . . ?
C250 P6 C301 106.4(3) . . ?
O10 P6 C220 113.2(3) . . ?
C250 P6 C220 107.9(3) . . ?
C301 P6 C220 105.3(3) . . ?
O1 P7 C468 111.0(3) . . ?
O1 P7 C328 113.0(3) . . ?
C468 P7 C328 107.7(3) . . ?
O1 P7 C211 113.5(3) . . ?
C468 P7 C211 106.6(3) . . ?
C328 P7 C211 104.5(3) . . ?
O6 P8 C260 112.1(3) . . ?
O6 P8 C235 112.8(3) . . ?
C260 P8 C235 106.1(3) . . ?
O6 P8 C270 113.0(3) . . ?
C260 P8 C270 108.0(3) . . ?
C235 P8 C270 104.3(3) . . ?
O3 Tb1 O16 101.42(15) . . ?
O3 Tb1 O13 138.30(13) . . ?
O16 Tb1 O13 116.04(14) . . ?
O3 Tb1 O2 87.68(16) . . ?
O16 Tb1 O2 77.76(15) . . ?
O13 Tb1 O2 83.24(15) . . ?
O3 Tb1 O12 86.97(15) . . ?
O16 Tb1 O12 140.68(13) . . ?
O13 Tb1 O12 75.79(13) . . ?
O2 Tb1 O12 141.40(14) . . ?
O3 Tb1 O11 144.70(13) . . ?
O16 Tb1 O11 77.25(14) . . ?
O13 Tb1 O11 66.01(13) . . ?
O2 Tb1 O11 125.38(15) . . ?
O12 Tb1 O11 74.38(13) . . ?
O3 Tb1 O4 75.61(14) . . ?
O16 Tb1 O4 77.59(14) . . ?
O13 Tb1 O4 128.07(14) . . ?
O2 Tb1 O4 146.64(15) . . ?
O12 Tb1 O4 67.35(13) . . ?
O11 Tb1 O4 69.63(13) . . ?
O3 Tb1 O1 73.63(13) . . ?
O16 Tb1 O1 153.61(13) . . ?
O13 Tb1 O1 64.68(12) . . ?
O2 Tb1 O1 76.17(14) . . ?
O12 Tb1 O1 65.65(12) . . ?
O11 Tb1 O1 121.99(13) . . ?
O4 Tb1 O1 124.21(13) . . ?
O3 Tb1 Tb4 108.74(11) . . ?
O16 Tb1 Tb4 102.50(10) . . ?
O13 Tb1 Tb4 81.42(9) . . ?
O2 Tb1 Tb4 162.98(12) . . ?
O12 Tb1 Tb4 39.64(9) . . ?
O11 Tb1 Tb4 40.20(9) . . ?
O4 Tb1 Tb4 46.91(10) . . ?
O1 Tb1 Tb4 103.60(9) . . ?
O3 Tb1 Tb3 105.55(11) . . ?
O16 Tb1 Tb3 152.95(11) . . ?
O13 Tb1 Tb3 39.95(9) . . ?
O2 Tb1 Tb3 105.11(12) . . ?
O12 Tb1 Tb3 40.79(9) . . ?
O11 Tb1 Tb3 79.60(9) . . ?
O4 Tb1 Tb3 107.09(10) . . ?
O1 Tb1 Tb3 42.72(8) . . ?
Tb4 Tb1 Tb3 66.892(10) . . ?
O3 Tb1 Tb2 159.50(11) . . ?
O16 Tb1 Tb2 96.63(11) . . ?
O13 Tb1 Tb2 33.46(9) . . ?
O2 Tb1 Tb2 105.72(12) . . ?
O12 Tb1 Tb2 72.85(9) . . ?
O11 Tb1 Tb2 32.56(9) . . ?
O4 Tb1 Tb2 99.13(10) . . ?
O1 Tb1 Tb2 94.23(8) . . ?
Tb4 Tb1 Tb2 57.253(9) . . ?
Tb3 Tb1 Tb2 56.466(9) . . ?
O9 Tb2 O17 98.06(15) . . ?
O9 Tb2 O11 137.81(13) . . ?
O17 Tb2 O11 119.57(14) . . ?
O9 Tb2 O14 87.35(14) . . ?
O17 Tb2 O14 141.34(13) . . ?
O11 Tb2 O14 75.27(13) . . ?
O9 Tb2 O18 87.56(16) . . ?
O17 Tb2 O18 78.18(15) . . ?
O11 Tb2 O18 82.63(15) . . ?
O14 Tb2 O18 140.45(14) . . ?
O9 Tb2 O13 145.74(13) . . ?
O17 Tb2 O13 79.49(14) . . ?
O11 Tb2 O13 65.99(13) . . ?
O14 Tb2 O13 75.13(13) . . ?
O18 Tb2 O13 124.50(15) . . ?
O9 Tb2 O10 77.44(14) . . ?
O17 Tb2 O10 76.49(14) . . ?
O11 Tb2 O10 126.81(14) . . ?
O14 Tb2 O10 67.37(12) . . ?
O18 Tb2 O10 148.26(14) . . ?
O13 Tb2 O10 68.72(13) . . ?
O9 Tb2 O6 74.39(13) . . ?
O17 Tb2 O6 152.06(14) . . ?
O11 Tb2 O6 63.43(13) . . ?
O14 Tb2 O6 66.17(12) . . ?
O18 Tb2 O6 74.69(14) . . ?
O13 Tb2 O6 121.90(12) . . ?
O10 Tb2 O6 125.95(13) . . ?
O9 Tb2 Tb3 109.34(10) . . ?
O17 Tb2 Tb3 103.82(10) . . ?
O11 Tb2 Tb3 81.14(10) . . ?
O14 Tb2 Tb3 39.79(9) . . ?
O18 Tb2 Tb3 162.27(12) . . ?
O13 Tb2 Tb3 40.84(9) . . ?
O10 Tb2 Tb3 46.00(9) . . ?
O6 Tb2 Tb3 104.05(9) . . ?
O9 Tb2 Tb4 105.74(10) . . ?
O17 Tb2 Tb4 156.14(11) . . ?
O11 Tb2 Tb4 39.35(9) . . ?
O14 Tb2 Tb4 40.78(9) . . ?
O18 Tb2 Tb4 104.09(11) . . ?
O13 Tb2 Tb4 79.91(9) . . ?
O10 Tb2 Tb4 106.83(9) . . ?
O6 Tb2 Tb4 42.57(8) . . ?
Tb3 Tb2 Tb4 66.922(9) . . ?
O9 Tb2 Tb1 159.99(11) . . ?
O17 Tb2 Tb1 99.68(11) . . ?
O11 Tb2 Tb1 33.71(9) . . ?
O14 Tb2 Tb1 73.00(10) . . ?
O18 Tb2 Tb1 105.07(12) . . ?
O13 Tb2 Tb1 32.29(9) . . ?
O10 Tb2 Tb1 97.79(10) . . ?
O6 Tb2 Tb1 93.73(8) . . ?
Tb3 Tb2 Tb1 57.206(9) . . ?
Tb4 Tb2 Tb1 56.586(9) . . ?
O32 Tb3 O21 94.16(15) . . ?
O32 Tb3 O14 119.93(14) . . ?
O21 Tb3 O14 140.56(14) . . ?
O32 Tb3 O13 141.40(14) . . ?
O21 Tb3 O13 89.89(14) . . ?
O14 Tb3 O13 75.88(13) . . ?
O32 Tb3 O12 81.10(14) . . ?
O21 Tb3 O12 145.80(14) . . ?
O14 Tb3 O12 65.41(13) . . ?
O13 Tb3 O12 74.44(13) . . ?
O32 Tb3 O15 76.29(15) . . ?
O21 Tb3 O15 87.73(15) . . ?
O14 Tb3 O15 82.37(14) . . ?
O13 Tb3 O15 142.29(14) . . ?
O12 Tb3 O15 123.18(14) . . ?
O32 Tb3 O1 76.48(15) . . ?
O21 Tb3 O1 77.35(14) . . ?
O14 Tb3 O1 126.68(13) . . ?
O13 Tb3 O1 67.02(13) . . ?
O12 Tb3 O1 68.58(12) . . ?
O15 Tb3 O1 147.76(14) . . ?
O32 Tb3 O10 150.74(14) . . ?
O21 Tb3 O10 74.93(13) . . ?
O14 Tb3 O10 65.64(12) . . ?
O13 Tb3 O10 66.85(13) . . ?
O12 Tb3 O10 122.96(13) . . ?
O15 Tb3 O10 76.22(14) . . ?
O1 Tb3 O10 125.38(13) . . ?
O32 Tb3 Tb2 157.96(11) . . ?
O21 Tb3 Tb2 107.87(10) . . ?
O14 Tb3 Tb2 40.31(9) . . ?
O13 Tb3 Tb2 41.15(9) . . ?
O12 Tb3 Tb2 80.18(9) . . ?
O15 Tb3 Tb2 104.69(11) . . ?
O1 Tb3 Tb2 107.04(9) . . ?
O10 Tb3 Tb2 43.21(8) . . ?
O32 Tb3 Tb1 105.48(11) . . ?
O21 Tb3 Tb1 111.08(11) . . ?
O14 Tb3 Tb1 80.22(9) . . ?
O13 Tb3 Tb1 38.75(9) . . ?
O12 Tb3 Tb1 40.51(9) . . ?
O15 Tb3 Tb1 160.70(11) . . ?
O1 Tb3 Tb1 46.93(9) . . ?
O10 Tb3 Tb1 103.77(9) . . ?
Tb2 Tb3 Tb1 66.328(10) . . ?
O32 Tb3 Tb4 101.16(10) . . ?
O21 Tb3 Tb4 162.30(10) . . ?
O14 Tb3 Tb4 33.32(9) . . ?
O13 Tb3 Tb4 72.60(9) . . ?
O12 Tb3 Tb4 32.10(9) . . ?
O15 Tb3 Tb4 104.40(11) . . ?
O1 Tb3 Tb4 97.53(8) . . ?
O10 Tb3 Tb4 95.18(8) . . ?
Tb2 Tb3 Tb4 56.983(8) . . ?
Tb1 Tb3 Tb4 56.304(9) . . ?
O5 Tb4 O8 96.38(15) . . ?
O5 Tb4 O12 118.46(14) . . ?
O8 Tb4 O12 138.35(14) . . ?
O5 Tb4 O11 139.94(14) . . ?
O8 Tb4 O11 92.13(14) . . ?
O12 Tb4 O11 76.07(13) . . ?
O5 Tb4 O7 77.03(15) . . ?
O8 Tb4 O7 83.54(15) . . ?
O12 Tb4 O7 82.98(14) . . ?
O11 Tb4 O7 142.96(14) . . ?
O5 Tb4 O14 79.33(14) . . ?
O8 Tb4 O14 149.54(14) . . ?
O12 Tb4 O14 65.32(13) . . ?
O11 Tb4 O14 73.88(13) . . ?
O7 Tb4 O14 123.83(14) . . ?
O5 Tb4 O6 76.29(14) . . ?
O8 Tb4 O6 80.40(14) . . ?
O12 Tb4 O6 127.26(13) . . ?
O11 Tb4 O6 66.67(13) . . ?
O7 Tb4 O6 146.94(14) . . ?
O14 Tb4 O6 69.26(13) . . ?
O5 Tb4 O4 153.03(13) . . ?
O8 Tb4 O4 74.06(13) . . ?
O12 Tb4 O4 64.54(13) . . ?
O11 Tb4 O4 66.64(13) . . ?
O7 Tb4 O4 76.86(14) . . ?
O14 Tb4 O4 121.53(12) . . ?
O6 Tb4 O4 125.07(13) . . ?
O5 Tb4 Tb1 156.18(11) . . ?
O8 Tb4 Tb1 107.43(10) . . ?
O12 Tb4 Tb1 40.66(9) . . ?
O11 Tb4 Tb1 41.04(10) . . ?
O7 Tb4 Tb1 105.54(10) . . ?
O14 Tb4 Tb1 79.86(9) . . ?
O6 Tb4 Tb1 106.78(9) . . ?
O4 Tb4 Tb1 42.18(8) . . ?
O5 Tb4 Tb2 103.67(10) . . ?
O8 Tb4 Tb2 114.92(10) . . ?
O12 Tb4 Tb2 80.12(9) . . ?
O11 Tb4 Tb2 38.72(9) . . ?
O7 Tb4 Tb2 161.05(10) . . ?
O14 Tb4 Tb2 39.90(9) . . ?
O6 Tb4 Tb2 47.48(9) . . ?
O4 Tb4 Tb2 103.21(8) . . ?
Tb1 Tb4 Tb2 66.161(10) . . ?
O5 Tb4 Tb3 99.45(11) . . ?
O8 Tb4 Tb3 163.35(11) . . ?
O12 Tb4 Tb3 33.08(9) . . ?
O11 Tb4 Tb3 72.39(9) . . ?
O7 Tb4 Tb3 104.97(10) . . ?
O14 Tb4 Tb3 32.25(9) . . ?
O6 Tb4 Tb3 98.36(9) . . ?
O4 Tb4 Tb3 93.69(8) . . ?
Tb1 Tb4 Tb3 56.805(9) . . ?
Tb2 Tb4 Tb3 56.095(8) . . ?
C329 O32 Tb3 130.8(4) . . ?
O15 C700 C701 112.7(7) . . ?
O15 C700 H70A 109.1 . . ?
C701 C700 H70A 109.1 . . ?
O15 C700 H70B 109.1 . . ?
C701 C700 H70B 109.1 . . ?
H70A C700 H70B 107.8 . . ?
C700 C701 H70C 109.5 . . ?
C700 C701 H70D 109.5 . . ?
H70C C701 H70D 109.5 . . ?
C700 C701 H70E 109.5 . . ?
H70C C701 H70E 109.5 . . ?
H70D C701 H70E 109.5 . . ?
C308 C1A C310 116.8(6) . . ?
C308 C1A C312 120.3(6) . . ?
C310 C1A C312 122.8(6) . . ?
C603 C600 C472 111.9(9) . . ?
C604 C600 C472 112.8(10) . . ?
C603 C600 C602 110.0(8) . . ?
C472 C600 C602 106.8(7) . . ?
C603 C600 C601 110.3(7) . . ?
C472 C600 C601 112.6(7) . . ?
C602 C600 C601 105.0(7) . . ?
C604 C600 C606 109.2(8) . . ?
C472 C600 C606 108.6(9) . . ?
C604 C600 C605 108.8(8) . . ?
C472 C600 C605 112.7(8) . . ?
C606 C600 C605 104.4(7) . . ?
C600 C601 H60A 109.5 . . ?
C600 C601 H60B 109.5 . . ?
H60A C601 H60B 109.5 . . ?
C600 C601 H60C 109.5 . . ?
H60A C601 H60C 109.5 . . ?
H60B C601 H60C 109.5 . . ?
C600 C602 H60D 109.5 . . ?
C600 C602 H60E 109.5 . . ?
H60D C602 H60E 109.5 . . ?
C600 C602 H60F 109.5 . . ?
H60D C602 H60F 109.5 . . ?
H60E C602 H60F 109.5 . . ?
C600 C603 H60G 109.5 . . ?
C600 C603 H60H 109.5 . . ?
H60G C603 H60H 109.5 . . ?
C600 C603 H60I 109.5 . . ?
H60G C603 H60I 109.5 . . ?
H60H C603 H60I 109.5 . . ?
C600 C605 H60J 109.5 . . ?
C600 C605 H60K 109.5 . . ?
H60J C605 H60K 109.5 . . ?
C600 C605 H60L 109.5 . . ?
H60J C605 H60L 109.5 . . ?
H60K C605 H60L 109.5 . . ?
C600 C606 H60M 109.5 . . ?
C600 C606 H60N 109.5 . . ?
H60M C606 H60N 109.5 . . ?
C600 C606 H60O 109.5 . . ?
H60M C606 H60O 109.5 . . ?
H60N C606 H60O 109.5 . . ?
C600 C604 H60P 109.5 . . ?
C600 C604 H60Q 109.5 . . ?
H60P C604 H60Q 109.5 . . ?
C600 C604 H60R 109.5 . . ?
H60P C604 H60R 109.5 . . ?
H60Q C604 H60R 109.5 . . ?
C1P O1P H1P 109.5 . . ?
C10U O9U H9U 109.5 . . ?
C1U C2U H2U1 109.5 . . ?
C1U C2U H2U2 109.5 . . ?
H2U1 C2U H2U2 109.5 . . ?
C1U C2U H2U3 109.5 . . ?
H2U1 C2U H2U3 109.5 . . ?
H2U2 C2U H2U3 109.5 . . ?
O1P C1P C2P 106.2(10) . . ?
O1P C1P H1P1 110.5 . . ?
C2P C1P H1P1 110.5 . . ?
O1P C1P H1P2 110.5 . . ?
C2P C1P H1P2 110.5 . . ?
H1P1 C1P H1P2 108.7 . . ?
C11U C10U O9U 112.5(13) . . ?
C11U C10U H10A 109.1 . . ?
O9U C10U H10A 109.1 . . ?
C11U C10U H10B 109.1 . . ?
O9U C10U H10B 109.1 . . ?
H10A C10U H10B 107.8 . . ?
C10U C11U H11A 109.5 . . ?
C10U C11U H11B 109.5 . . ?
H11A C11U H11B 109.5 . . ?
C10U C11U H11C 109.5 . . ?
H11A C11U H11C 109.5 . . ?
H11B C11U H11C 109.5 . . ?
O2 C1U C2U 143.8(13) . . ?
O2 C1U H1U1 101.0 . . ?
C2U C1U H1U1 101.0 . . ?
O2 C1U H1U2 101.0 . . ?
C2U C1U H1U2 101.0 . . ?
H1U1 C1U H1U2 104.4 . . ?
C1P C2P H2P1 109.5 . . ?
C1P C2P H2P2 109.5 . . ?
H2P1 C2P H2P2 109.5 . . ?
C1P C2P H2P3 109.5 . . ?
H2P1 C2P H2P3 109.5 . . ?
H2P2 C2P H2P3 109.5 . . ?
C1I O1I H1I 109.5 . . ?
O1I C1I C2I 112.4(6) . . ?
O1I C1I H1I1 109.1 . . ?
C2I C1I H1I1 109.1 . . ?
O1I C1I H1I2 109.1 . . ?
C2I C1I H1I2 109.1 . . ?
H1I1 C1I H1I2 107.9 . . ?
C1I C2I H2I1 109.5 . . ?
C1I C2I H2I2 109.5 . . ?
H2I1 C2I H2I2 109.5 . . ?
C1I C2I H2I3 109.5 . . ?
H2I1 C2I H2I3 109.5 . . ?
H2I2 C2I H2I3 109.5 . . ?
C380 O18 Tb2 136.4(13) . . ?
C380 O18 H18A 103.1 . . ?
Tb2 O18 H18A 103.1 . . ?
C380 O18 H18B 103.1 . . ?
Tb2 O18 H18B 103.1 . . ?
H18A O18 H18B 105.1 . . ?
O18 C380 C381 113(2) . . ?
O18 C380 H38A 109.0 . . ?
C381 C380 H38A 109.0 . . ?
O18 C380 H38B 109.0 . . ?
C381 C380 H38B 109.0 . . ?
H38A C380 H38B 107.8 . . ?
C380 C381 H38C 109.5 . . ?
C380 C381 H38D 109.5 . . ?
H38C C381 H38D 109.5 . . ?
C380 C381 H38E 109.5 . . ?
H38C C381 H38E 109.5 . . ?
H38D C381 H38E 109.5 . . ?
C383 O382 H382 109.5 . . ?
O382 C383 C384 108.1(7) . . ?
O382 C383 H38F 110.1 . . ?
C384 C383 H38F 110.1 . . ?
O382 C383 H38G 110.1 . . ?
C384 C383 H38G 110.1 . . ?
H38F C383 H38G 108.4 . . ?
C383 C384 H38H 109.5 . . ?
C383 C384 H38I 109.5 . . ?
H38H C384 H38I 109.5 . . ?
C383 C384 H38J 109.5 . . ?
H38H C384 H38J 109.5 . . ?
H38I C384 H38J 109.5 . . ?
C401 O400 H400 109.5 . . ?
O400 C401 C402 110.8(7) . . ?
O400 C401 H40A 109.5 . . ?
C402 C401 H40A 109.5 . . ?
O400 C401 H40B 109.5 . . ?
C402 C401 H40B 109.5 . . ?
H40A C401 H40B 108.1 . . ?
C401 C402 H40C 109.5 . . ?
C401 C402 H40D 109.5 . . ?
H40C C402 H40D 109.5 . . ?
C401 C402 H40E 109.5 . . ?
H40C C402 H40E 109.5 . . ?
H40D C402 H40E 109.5 . . ?

loop_
_geom_bond_atom_site_label_1
_geom_bond_atom_site_label_2
_geom_bond_distance
_geom_bond_site_symmetry_2
_geom_bond_publ_flag
C200 C205 1.400(9) . ?
C200 C201 1.406(8) . ?
C200 P5 1.790(6) . ?
C201 C202 1.378(9) . ?
C201 H201 0.9500 . ?
C202 C203 1.392(10) . ?
C202 C464 1.542(9) . ?
C203 C204 1.387(10) . ?
C203 H203 0.9500 . ?
C204 C205 1.395(9) . ?
C204 H204 0.9500 . ?
C205 O8 1.347(7) . ?
C210 O31 1.367(8) . ?
C210 C211 1.389(9) . ?
C210 C215 1.393(9) . ?
C211 C212 1.419(9) . ?
C211 P7 1.802(6) . ?
C212 C213 1.375(9) . ?
C212 H212 0.9500 . ?
C213 C214 1.404(10) . ?
C213 C360 1.542(10) . ?
C214 C215 1.379(11) . ?
C214 H214 0.9500 . ?
C215 H215 0.9500 . ?
C220 C225 1.392(9) . ?
C220 C221 1.401(9) . ?
C220 P6 1.809(7) . ?
C221 C222 1.384(10) . ?
C221 H221 0.9500 . ?
C222 C223 1.389(11) . ?
C222 C324 1.540(10) . ?
C223 C224 1.376(11) . ?
C223 H223 0.9500 . ?
C224 C225 1.388(10) . ?
C224 H224 0.9500 . ?
C225 O20 1.368(8) . ?
C230 O5 1.321(8) . ?
C230 C235 1.407(9) . ?
C230 C231 1.422(9) . ?
C231 C232 1.367(10) . ?
C231 H231 0.9500 . ?
C232 C233 1.389(10) . ?
C232 H232 0.9500 . ?
C233 C234 1.384(10) . ?
C233 C316 1.547(10) . ?
C234 C235 1.392(9) . ?
C234 H234 0.9500 . ?
C235 P8 1.799(7) . ?
C240 C245 1.399(9) . ?
C240 C241 1.416(9) . ?
C240 P5 1.794(7) . ?
C241 C242 1.374(9) . ?
C241 O30 1.383(8) . ?
C242 C243 1.380(10) . ?
C242 H242 0.9500 . ?
C243 C244 1.391(11) . ?
C243 H243 0.9500 . ?
C244 C245 1.375(10) . ?
C244 C460 1.541(11) . ?
C245 H245 0.9500 . ?
C250 C251 1.403(8) . ?
C250 C255 1.418(9) . ?
C250 P6 1.776(6) . ?
C251 C252 1.393(9) . ?
C251 H251 0.9500 . ?
C252 C253 1.389(11) . ?
C252 C372 1.529(10) . ?
C253 C254 1.385(10) . ?
C253 H253 0.9500 . ?
C254 C255 1.399(9) . ?
C254 H254 0.9500 . ?
C255 O21 1.332(7) . ?
C260 C261 1.393(8) . ?
C260 C265 1.407(9) . ?
C260 P8 1.793(6) . ?
C261 O9 1.344(7) . ?
C261 C262 1.393(9) . ?
C262 C263 1.362(9) . ?
C262 H262 0.9500 . ?
C263 C264 1.401(9) . ?
C263 H263 0.9500 . ?
C264 C265 1.384(9) . ?
C264 C320 1.533(9) . ?
C265 H265 0.9500 . ?
C270 C271 1.389(10) . ?
C270 C275 1.405(10) . ?
C270 P8 1.806(6) . ?
C271 O24 1.373(9) . ?
C271 C272 1.397(9) . ?
C272 C273 1.386(12) . ?
C272 H272 0.9500 . ?
C273 C274 1.391(12) . ?
C273 H273 0.9500 . ?
C274 C275 1.391(9) . ?
C274 C276 1.517(12) . ?
C275 H275 0.9500 . ?
C276 C469 1.490(16) . ?
C276 C371 1.492(14) . ?
C276 C470 1.499(14) . ?
C300 O17 1.334(8) . ?
C300 C305 1.402(9) . ?
C300 C301 1.408(9) . ?
C301 C302 1.400(8) . ?
C301 P6 1.791(6) . ?
C302 C303 1.393(9) . ?
C302 H302 0.9500 . ?
C303 C304 1.395(10) . ?
C303 C376 1.537(9) . ?
C304 C305 1.388(10) . ?
C304 H304 0.9500 . ?
C305 H305 0.9500 . ?
C306 O16 1.336(7) . ?
C306 C311 1.400(9) . ?
C306 C307 1.415(8) . ?
C307 C308 1.385(9) . ?
C307 P5 1.786(6) . ?
C308 C1A 1.384(9) . ?
C308 H308 0.9500 . ?
C310 C311 1.381(9) . ?
C310 C1A 1.391(9) . ?
C310 H310 0.9500 . ?
C311 H311 0.9500 . ?
C312 C313 1.494(10) . ?
C312 C315 1.500(11) . ?
C312 C1A 1.541(9) . ?
C312 C314 1.576(11) . ?
C313 H31A 0.9800 . ?
C313 H31B 0.9800 . ?
C313 H31C 0.9800 . ?
C314 H31D 0.9800 . ?
C314 H31E 0.9800 . ?
C314 H31F 0.9800 . ?
C315 H31G 0.9800 . ?
C315 H31H 0.9800 . ?
C315 H31I 0.9800 . ?
C316 C319 1.521(11) . ?
C316 C317 1.527(11) . ?
C316 C318 1.533(11) . ?
C317 H31J 0.9800 . ?
C317 H31K 0.9800 . ?
C317 H31L 0.9800 . ?
C318 H31M 0.9800 . ?
C318 H31N 0.9800 . ?
C318 H31O 0.9800 . ?
C319 H31P 0.9800 . ?
C319 H31Q 0.9800 . ?
C319 H31R 0.9800 . ?
C320 C323 1.523(12) . ?
C320 C321 1.528(11) . ?
C320 C322 1.529(12) . ?
C321 H32A 0.9800 . ?
C321 H32B 0.9800 . ?
C321 H32C 0.9800 . ?
C322 H32D 0.9800 . ?
C322 H32E 0.9800 . ?
C322 H32F 0.9800 . ?
C323 H32G 0.9800 . ?
C323 H32H 0.9800 . ?
C323 H32I 0.9800 . ?
C324 C326 1.479(13) . ?
C324 C325 1.515(13) . ?
C324 C327 1.526(15) . ?
C325 H32J 0.9800 . ?
C325 H32K 0.9800 . ?
C325 H32L 0.9800 . ?
C326 H32M 0.9800 . ?
C326 H32N 0.9800 . ?
C326 H32O 0.9800 . ?
C327 H32P 0.9800 . ?
C327 H32Q 0.9800 . ?
C327 H32R 0.9800 . ?
C328 C333 1.396(9) . ?
C328 C329 1.416(9) . ?
C328 P7 1.795(6) . ?
C329 O32 1.319(7) . ?
C329 C330 1.409(9) . ?
C330 C331 1.389(10) . ?
C330 H330 0.9500 . ?
C331 C332 1.407(11) . ?
C331 H331 0.9500 . ?
C332 C333 1.402(9) . ?
C332 C334 1.531(10) . ?
C333 H333 0.9500 . ?
C334 C466 1.434(14) . ?
C334 C465 1.449(17) . ?
C334 C364 1.450(16) . ?
C360 C362 1.505(12) . ?
C360 C461 1.529(13) . ?
C360 C363 1.529(13) . ?
C460 C462 1.497(15) . ?
C460 C361 1.520(14) . ?
C460 C463 1.578(16) . ?
C361 H36A 0.9800 . ?
C361 H36B 0.9800 . ?
C361 H36C 0.9800 . ?
C461 H46A 0.9800 . ?
C461 H46B 0.9800 . ?
C461 H46C 0.9800 . ?
C362 H36D 0.9800 . ?
C362 H36E 0.9800 . ?
C362 H36F 0.9800 . ?
C462 H46D 0.9800 . ?
C462 H46E 0.9800 . ?
C462 H46F 0.9800 . ?
C363 H36G 0.9800 . ?
C363 H36H 0.9800 . ?
C363 H36I 0.9800 . ?
C463 H46G 0.9800 . ?
C463 H46H 0.9800 . ?
C463 H46I 0.9800 . ?
C364 H36J 0.9800 . ?
C364 H36K 0.9800 . ?
C364 H36L 0.9800 . ?
C464 C467 1.512(10) . ?
C464 C365 1.533(11) . ?
C464 C366 1.547(11) . ?
C365 H36M 0.9800 . ?
C365 H36N 0.9800 . ?
C365 H36O 0.9800 . ?
C465 H46J 0.9800 . ?
C465 H46K 0.9800 . ?
C465 H46L 0.9800 . ?
C366 H36P 0.9800 . ?
C366 H36Q 0.9800 . ?
C366 H36R 0.9800 . ?
C466 H46M 0.9800 . ?
C466 H46N 0.9800 . ?
C466 H46O 0.9800 . ?
C367 C368 1.497(10) . ?
C367 H36S 0.9800 . ?
C367 H36T 0.9800 . ?
C367 H36U 0.9800 . ?
C467 H46P 0.9800 . ?
C467 H46Q 0.9800 . ?
C467 H46R 0.9800 . ?
C368 O7 1.427(8) . ?
C368 H36V 0.9900 . ?
C368 H36W 0.9900 . ?
C468 C373 1.402(8) . ?
C468 C369 1.413(8) . ?
C468 P7 1.785(7) . ?
C369 O3 1.341(7) . ?
C369 C370 1.391(10) . ?
C469 H46S 0.9800 . ?
C469 H46T 0.9800 . ?
C469 H46U 0.9800 . ?
C370 C471 1.388(10) . ?
C370 H370 0.9500 . ?
C470 H47A 0.9800 . ?
C470 H47B 0.9800 . ?
C470 H47C 0.9800 . ?
C371 H37A 0.9800 . ?
C371 H37B 0.9800 . ?
C371 H37C 0.9800 . ?
C471 C472 1.387(10) . ?
C471 H471 0.9500 . ?
C372 C374 1.503(12) . ?
C372 C473 1.525(13) . ?
C372 C375 1.537(14) . ?
C472 C373 1.382(10) . ?
C472 C600 1.522(9) . ?
C373 H373 0.9500 . ?
C473 H47D 0.9800 . ?
C473 H47E 0.9800 . ?
C473 H47F 0.9800 . ?
C374 H37D 0.9800 . ?
C374 H37E 0.9800 . ?
C374 H37F 0.9800 . ?
C375 H37G 0.9800 . ?
C375 H37H 0.9800 . ?
C375 H37I 0.9800 . ?
C376 C377 1.492(14) . ?
C376 C379 1.500(14) . ?
C376 C378 1.510(12) . ?
C377 H37J 0.9800 . ?
C377 H37K 0.9800 . ?
C377 H37L 0.9800 . ?
C378 H37M 0.9800 . ?
C378 H37N 0.9800 . ?
C378 H37O 0.9800 . ?
C379 H37P 0.9800 . ?
C379 H37Q 0.9800 . ?
C379 H37R 0.9800 . ?
O1 P7 1.522(4) . ?
O1 Tb3 2.466(4) . ?
O1 Tb1 2.655(4) . ?
O2 C1U 1.438(8) . ?
O2 Tb1 2.353(4) . ?
O2 H2 0.69(8) . ?
O3 Tb1 2.258(4) . ?
O4 P5 1.521(4) . ?
O4 Tb1 2.426(4) . ?
O4 Tb4 2.639(4) . ?
O5 Tb4 2.276(4) . ?
O6 P8 1.522(4) . ?
O6 Tb4 2.463(4) . ?
O6 Tb2 2.683(4) . ?
O7 Tb4 2.395(4) . ?
O7 H7 0.9500 . ?
O8 Tb4 2.301(4) . ?
O9 Tb2 2.268(4) . ?
O10 P6 1.518(4) . ?
O10 Tb2 2.467(4) . ?
O10 Tb3 2.592(4) . ?
O11 Tb2 2.327(4) . ?
O11 Tb4 2.359(4) . ?
O11 Tb1 2.400(4) . ?
O11 H11 1.0000 . ?
O12 Tb4 2.338(4) . ?
O12 Tb1 2.388(4) . ?
O12 Tb3 2.402(4) . ?
O12 H12 1.0000 . ?
O13 Tb1 2.320(4) . ?
O13 Tb3 2.380(4) . ?
O13 Tb2 2.394(4) . ?
O13 H13 1.0000 . ?
O14 Tb3 2.341(4) . ?
O14 Tb2 2.366(4) . ?
O14 Tb4 2.410(4) . ?
O14 H14 1.0000 . ?
O15 C700 1.427(9) . ?
O15 Tb3 2.402(4) . ?
O15 H15 0.9500 . ?
O16 Tb1 2.314(4) . ?
O17 Tb2 2.282(4) . ?
O20 H20 0.8400 . ?
O21 Tb3 2.280(4) . ?
O24 H24 0.8400 . ?
O30 H30 0.8400 . ?
O31 H31 0.8400 . ?
Tb1 Tb4 3.6131(5) . ?
Tb1 Tb3 3.6340(5) . ?
Tb1 Tb2 3.9592(5) . ?
Tb2 O18 2.376(4) . ?
Tb2 Tb3 3.6035(5) . ?
Tb2 Tb4 3.6406(5) . ?
Tb3 O32 2.275(4) . ?
Tb3 Tb4 3.9943(5) . ?
C700 C701 1.507(12) . ?
C700 H70A 0.9900 . ?
C700 H70B 0.9900 . ?
C701 H70C 0.9800 . ?
C701 H70D 0.9800 . ?
C701 H70E 0.9800 . ?
C600 C603 1.481(10) . ?
C600 C604 1.494(11) . ?
C600 C602 1.541(10) . ?
C600 C601 1.547(10) . ?
C600 C606 1.547(11) . ?
C600 C605 1.552(11) . ?
C601 H60A 0.9800 . ?
C601 H60B 0.9800 . ?
C601 H60C 0.9800 . ?
C602 H60D 0.9800 . ?
C602 H60E 0.9800 . ?
C602 H60F 0.9800 . ?
C603 H60G 0.9800 . ?
C603 H60H 0.9800 . ?
C603 H60I 0.9800 . ?
C605 H60J 0.9800 . ?
C605 H60K 0.9800 . ?
C605 H60L 0.9800 . ?
C606 H60M 0.9800 . ?
C606 H60N 0.9800 . ?
C606 H60O 0.9800 . ?
C604 H60P 0.9800 . ?
C604 H60Q 0.9800 . ?
C604 H60R 0.9800 . ?
O1P C1P 1.427(8) . ?
O1P H1P 0.8400 . ?
O9U C10U 1.474(9) . ?
O9U H9U 0.8400 . ?
C2U C1U 1.445(9) . ?
C2U H2U1 0.9800 . ?
C2U H2U2 0.9800 . ?
C2U H2U3 0.9800 . ?
C1P C2P 1.479(9) . ?
C1P H1P1 0.9900 . ?
C1P H1P2 0.9900 . ?
C10U C11U 1.408(17) . ?
C10U H10A 0.9900 . ?
C10U H10B 0.9900 . ?
C11U H11A 0.9800 . ?
C11U H11B 0.9800 . ?
C11U H11C 0.9800 . ?
C1U H1U1 0.9900 . ?
C1U H1U2 0.9900 . ?
C2P H2P1 0.9800 . ?
C2P H2P2 0.9800 . ?
C2P H2P3 0.9800 . ?
O1I C1I 1.429(7) . ?
O1I H1I 0.8400 . ?
C1I C2I 1.521(8) . ?
C1I H1I1 0.9900 . ?
C1I H1I2 0.9900 . ?
C2I H2I1 0.9800 . ?
C2I H2I2 0.9800 . ?
C2I H2I3 0.9800 . ?
O18 C380 1.429(10) . ?
O18 H18A 0.9900 . ?
O18 H18B 0.9900 . ?
C380 C381 1.540(10) . ?
C380 H38A 0.9900 . ?
C380 H38B 0.9900 . ?
C381 H38C 0.9800 . ?
C381 H38D 0.9800 . ?
C381 H38E 0.9800 . ?
O382 C383 1.424(7) . ?
O382 H382 0.8400 . ?
C383 C384 1.522(8) . ?
C383 H38F 0.9900 . ?
C383 H38G 0.9900 . ?
C384 H38H 0.9800 . ?
C384 H38I 0.9800 . ?
C384 H38J 0.9800 . ?
O400 C401 1.410(9) . ?
O400 H400 0.8400 . ?
C401 C402 1.522(8) . ?
C401 H40A 0.9900 . ?
C401 H40B 0.9900 . ?
C402 H40C 0.9800 . ?
C402 H40D 0.9800 . ?
C402 H40E 0.9800 . ?

loop_
_geom_torsion_atom_site_label_1
_geom_torsion_atom_site_label_2
_geom_torsion_atom_site_label_3
_geom_torsion_atom_site_label_4
_geom_torsion
_geom_torsion_site_symmetry_1
_geom_torsion_site_symmetry_2
_geom_torsion_site_symmetry_3
_geom_torsion_site_symmetry_4
_geom_torsion_publ_flag
C205 C200 C201 C202 0.4(9) . . . . ?
P5 C200 C201 C202 -177.6(5) . . . . ?
C200 C201 C202 C203 4.4(9) . . . . ?
C200 C201 C202 C464 -174.0(6) . . . . ?
C201 C202 C203 C204 -4.8(10) . . . . ?
C464 C202 C203 C204 173.5(7) . . . . ?
C202 C203 C204 C205 0.3(11) . . . . ?
C203 C204 C205 O8 -176.8(6) . . . . ?
C203 C204 C205 C200 4.6(9) . . . . ?
C201 C200 C205 O8 176.4(5) . . . . ?
P5 C200 C205 O8 -5.5(8) . . . . ?
C201 C200 C205 C204 -5.0(9) . . . . ?
P5 C200 C205 C204 173.0(5) . . . . ?
O31 C210 C211 C212 179.1(6) . . . . ?
C215 C210 C211 C212 1.2(10) . . . . ?
O31 C210 C211 P7 4.8(10) . . . . ?
C215 C210 C211 P7 -173.1(6) . . . . ?
C210 C211 C212 C213 -1.0(11) . . . . ?
P7 C211 C212 C213 173.8(6) . . . . ?
C211 C212 C213 C214 0.2(11) . . . . ?
C211 C212 C213 C360 -178.2(7) . . . . ?
C212 C213 C214 C215 0.5(12) . . . . ?
C360 C213 C214 C215 178.9(7) . . . . ?
C213 C214 C215 C210 -0.2(12) . . . . ?
O31 C210 C215 C214 -178.6(7) . . . . ?
C211 C210 C215 C214 -0.6(11) . . . . ?
C225 C220 C221 C222 0.5(10) . . . . ?
P6 C220 C221 C222 -174.2(5) . . . . ?
C220 C221 C222 C223 0.1(11) . . . . ?
C220 C221 C222 C324 179.4(7) . . . . ?
C221 C222 C223 C224 -0.4(12) . . . . ?
C324 C222 C223 C224 -179.7(8) . . . . ?
C222 C223 C224 C225 0.1(12) . . . . ?
C223 C224 C225 O20 179.8(7) . . . . ?
C223 C224 C225 C220 0.5(11) . . . . ?
C221 C220 C225 O20 180.0(6) . . . . ?
P6 C220 C225 O20 -5.7(9) . . . . ?
C221 C220 C225 C224 -0.8(10) . . . . ?
P6 C220 C225 C224 173.5(5) . . . . ?
O5 C230 C231 C232 -179.4(6) . . . . ?
C235 C230 C231 C232 1.1(9) . . . . ?
C230 C231 C232 C233 -1.5(10) . . . . ?
C231 C232 C233 C234 0.7(10) . . . . ?
C231 C232 C233 C316 179.9(7) . . . . ?
C232 C233 C234 C235 0.5(10) . . . . ?
C316 C233 C234 C235 -178.7(6) . . . . ?
C233 C234 C235 C230 -0.9(10) . . . . ?
C233 C234 C235 P8 173.5(5) . . . . ?
O5 C230 C235 C234 -179.4(6) . . . . ?
C231 C230 C235 C234 0.1(9) . . . . ?
O5 C230 C235 P8 5.9(8) . . . . ?
C231 C230 C235 P8 -174.6(4) . . . . ?
C245 C240 C241 C242 -1.2(9) . . . . ?
P5 C240 C241 C242 169.9(5) . . . . ?
C245 C240 C241 O30 -178.9(5) . . . . ?
P5 C240 C241 O30 -7.8(8) . . . . ?
O30 C241 C242 C243 177.3(6) . . . . ?
C240 C241 C242 C243 -0.4(10) . . . . ?
C241 C242 C243 C244 2.1(11) . . . . ?
C242 C243 C244 C245 -1.9(11) . . . . ?
C242 C243 C244 C460 -178.3(8) . . . . ?
C243 C244 C245 C240 0.2(11) . . . . ?
C460 C244 C245 C240 176.5(8) . . . . ?
C241 C240 C245 C244 1.3(10) . . . . ?
P5 C240 C245 C244 -170.2(6) . . . . ?
C255 C250 C251 C252 0.1(9) . . . . ?
P6 C250 C251 C252 -175.6(5) . . . . ?
C250 C251 C252 C253 3.1(9) . . . . ?
C250 C251 C252 C372 -175.6(6) . . . . ?
C251 C252 C253 C254 -3.8(10) . . . . ?
C372 C252 C253 C254 174.9(7) . . . . ?
C252 C253 C254 C255 1.2(11) . . . . ?
C253 C254 C255 O21 -180.0(6) . . . . ?
C253 C254 C255 C250 2.1(10) . . . . ?
C251 C250 C255 O21 179.3(5) . . . . ?
P6 C250 C255 O21 -4.8(7) . . . . ?
C251 C250 C255 C254 -2.7(8) . . . . ?
P6 C250 C255 C254 173.2(5) . . . . ?
C265 C260 C261 O9 -179.1(6) . . . . ?
P8 C260 C261 O9 5.5(8) . . . . ?
C265 C260 C261 C262 2.6(9) . . . . ?
P8 C260 C261 C262 -172.8(5) . . . . ?
O9 C261 C262 C263 179.8(6) . . . . ?
C260 C261 C262 C263 -1.9(10) . . . . ?
C261 C262 C263 C264 -0.3(11) . . . . ?
C262 C263 C264 C265 1.8(11) . . . . ?
C262 C263 C264 C320 -179.4(7) . . . . ?
C263 C264 C265 C260 -1.1(10) . . . . ?
C320 C264 C265 C260 -179.8(6) . . . . ?
C261 C260 C265 C264 -1.1(10) . . . . ?
P8 C260 C265 C264 174.1(5) . . . . ?
C275 C270 C271 O24 176.0(6) . . . . ?
P8 C270 C271 O24 -0.7(9) . . . . ?
C275 C270 C271 C272 -1.6(9) . . . . ?
P8 C270 C271 C272 -178.3(5) . . . . ?
O24 C271 C272 C273 -176.1(6) . . . . ?
C270 C271 C272 C273 1.6(10) . . . . ?
C271 C272 C273 C274 -0.7(12) . . . . ?
C272 C273 C274 C275 -0.3(11) . . . . ?
C272 C273 C274 C276 176.7(7) . . . . ?
C273 C274 C275 C270 0.3(11) . . . . ?
C276 C274 C275 C270 -176.8(7) . . . . ?
C271 C270 C275 C274 0.7(10) . . . . ?
P8 C270 C275 C274 177.6(6) . . . . ?
C275 C274 C276 C469 -35.0(14) . . . . ?
C273 C274 C276 C469 148.2(13) . . . . ?
C275 C274 C276 C371 84.1(11) . . . . ?
C273 C274 C276 C371 -92.8(11) . . . . ?
C275 C274 C276 C470 -156.8(13) . . . . ?
C273 C274 C276 C470 26.4(15) . . . . ?
O17 C300 C301 C302 179.9(5) . . . . ?
C305 C300 C301 C302 0.4(9) . . . . ?
O17 C300 C301 P6 -6.1(8) . . . . ?
C305 C300 C301 P6 174.4(5) . . . . ?
C300 C301 C302 C303 0.1(9) . . . . ?
P6 C301 C302 C303 -173.6(5) . . . . ?
C301 C302 C303 C304 -0.1(10) . . . . ?
C301 C302 C303 C376 178.0(6) . . . . ?
C302 C303 C304 C305 -0.4(11) . . . . ?
C376 C303 C304 C305 -178.5(7) . . . . ?
C303 C304 C305 C300 1.0(11) . . . . ?
O17 C300 C305 C304 179.6(6) . . . . ?
C301 C300 C305 C304 -0.9(10) . . . . ?
O16 C306 C307 C308 -177.7(6) . . . . ?
C311 C306 C307 C308 3.0(9) . . . . ?
O16 C306 C307 P5 0.0(8) . . . . ?
C311 C306 C307 P5 -179.3(5) . . . . ?
C306 C307 C308 C1A -1.3(10) . . . . ?
P5 C307 C308 C1A -179.0(5) . . . . ?
C1A C310 C311 C306 0.7(11) . . . . ?
O16 C306 C311 C310 178.0(6) . . . . ?
C307 C306 C311 C310 -2.7(10) . . . . ?
C234 C233 C316 C319 62.5(8) . . . . ?
C232 C233 C316 C319 -116.7(8) . . . . ?
C234 C233 C316 C317 -177.5(7) . . . . ?
C232 C233 C316 C317 3.4(10) . . . . ?
C234 C233 C316 C318 -57.8(9) . . . . ?
C232 C233 C316 C318 123.1(8) . . . . ?
C265 C264 C320 C323 -3.5(12) . . . . ?
C263 C264 C320 C323 177.8(9) . . . . ?
C265 C264 C320 C321 -125.1(8) . . . . ?
C263 C264 C320 C321 56.2(9) . . . . ?
C265 C264 C320 C322 117.5(8) . . . . ?
C263 C264 C320 C322 -61.2(9) . . . . ?
C221 C222 C324 C326 -71.5(12) . . . . ?
C223 C222 C324 C326 107.7(12) . . . . ?
C221 C222 C324 C325 165.1(9) . . . . ?
C223 C222 C324 C325 -15.6(13) . . . . ?
C221 C222 C324 C327 48.8(11) . . . . ?
C223 C222 C324 C327 -132.0(10) . . . . ?
C333 C328 C329 O32 179.0(5) . . . . ?
P7 C328 C329 O32 5.4(7) . . . . ?
C333 C328 C329 C330 0.3(9) . . . . ?
P7 C328 C329 C330 -173.4(5) . . . . ?
O32 C329 C330 C331 -178.7(6) . . . . ?
C328 C329 C330 C331 0.1(9) . . . . ?
C329 C330 C331 C332 0.1(10) . . . . ?
C330 C331 C332 C333 -0.5(10) . . . . ?
C330 C331 C332 C334 177.0(7) . . . . ?
C329 C328 C333 C332 -0.8(9) . . . . ?
P7 C328 C333 C332 172.5(5) . . . . ?
C331 C332 C333 C328 0.9(10) . . . . ?
C334 C332 C333 C328 -176.6(6) . . . . ?
C333 C332 C334 C466 -157.8(12) . . . . ?
C331 C332 C334 C466 24.8(15) . . . . ?
C333 C332 C334 C465 -36.5(16) . . . . ?
C331 C332 C334 C465 146.1(14) . . . . ?
C333 C332 C334 C364 80.2(17) . . . . ?
C331 C332 C334 C364 -97.2(16) . . . . ?
C212 C213 C360 C362 114.7(9) . . . . ?
C214 C213 C360 C362 -63.6(10) . . . . ?
C212 C213 C360 C461 -124.7(9) . . . . ?
C214 C213 C360 C461 57.0(11) . . . . ?
C212 C213 C360 C363 -5.8(12) . . . . ?
C214 C213 C360 C363 175.9(9) . . . . ?
C245 C244 C460 C462 129.5(10) . . . . ?
C243 C244 C460 C462 -54.3(13) . . . . ?
C245 C244 C460 C361 7.0(14) . . . . ?
C243 C244 C460 C361 -176.8(9) . . . . ?
C245 C244 C460 C463 -114.9(9) . . . . ?
C243 C244 C460 C463 61.2(11) . . . . ?
C201 C202 C464 C467 -177.3(7) . . . . ?
C203 C202 C464 C467 4.5(10) . . . . ?
C201 C202 C464 C365 -56.0(9) . . . . ?
C203 C202 C464 C365 125.8(7) . . . . ?
C201 C202 C464 C366 62.1(9) . . . . ?
C203 C202 C464 C366 -116.1(8) . . . . ?
C373 C468 C369 O3 179.6(6) . . . . ?
P7 C468 C369 O3 -0.4(8) . . . . ?
C373 C468 C369 C370 2.3(9) . . . . ?
P7 C468 C369 C370 -177.7(5) . . . . ?
O3 C369 C370 C471 179.8(7) . . . . ?
C468 C369 C370 C471 -2.9(11) . . . . ?
C369 C370 C471 C472 2.5(13) . . . . ?
C253 C252 C372 C374 3.1(11) . . . . ?
C251 C252 C372 C374 -178.3(7) . . . . ?
C253 C252 C372 C473 125.1(8) . . . . ?
C251 C252 C372 C473 -56.3(10) . . . . ?
C253 C252 C372 C375 -115.8(10) . . . . ?
C251 C252 C372 C375 62.8(10) . . . . ?
C370 C471 C472 C373 -1.4(12) . . . . ?
C370 C471 C472 C600 179.2(8) . . . . ?
C471 C472 C373 C468 0.8(11) . . . . ?
C600 C472 C373 C468 -179.8(6) . . . . ?
C369 C468 C373 C472 -1.3(10) . . . . ?
P7 C468 C373 C472 178.7(5) . . . . ?
C302 C303 C376 C377 -104.1(11) . . . . ?
C304 C303 C376 C377 73.9(12) . . . . ?
C302 C303 C376 C379 135.2(11) . . . . ?
C304 C303 C376 C379 -46.7(13) . . . . ?
C302 C303 C376 C378 16.0(11) . . . . ?
C304 C303 C376 C378 -166.0(8) . . . . ?
C370 C369 O3 Tb1 -112.8(6) . . . . ?
C468 C369 O3 Tb1 70.0(8) . . . . ?
C235 C230 O5 Tb4 55.0(8) . . . . ?
C231 C230 O5 Tb4 -124.5(5) . . . . ?
C367 C368 O7 Tb4 -138.8(5) . . . . ?
C204 C205 O8 Tb4 119.8(6) . . . . ?
C200 C205 O8 Tb4 -61.7(7) . . . . ?
C260 C261 O9 Tb2 63.7(7) . . . . ?
C262 C261 O9 Tb2 -118.0(6) . . . . ?
C311 C306 O16 Tb1 123.4(6) . . . . ?
C307 C306 O16 Tb1 -55.8(8) . . . . ?
C305 C300 O17 Tb2 124.0(6) . . . . ?
C301 C300 O17 Tb2 -55.5(8) . . . . ?
C254 C255 O21 Tb3 120.7(6) . . . . ?
C250 C255 O21 Tb3 -61.4(7) . . . . ?
Tb1 O4 P5 C307 -46.9(4) . . . . ?
Tb4 O4 P5 C307 70.3(3) . . . . ?
Tb1 O4 P5 C200 -165.6(3) . . . . ?
Tb4 O4 P5 C200 -48.4(3) . . . . ?
Tb1 O4 P5 C240 73.5(3) . . . . ?
Tb4 O4 P5 C240 -169.2(2) . . . . ?
C308 C307 P5 O4 -133.5(5) . . . . ?
C306 C307 P5 O4 48.8(6) . . . . ?
C308 C307 P5 C200 -13.0(6) . . . . ?
C306 C307 P5 C200 169.3(5) . . . . ?
C308 C307 P5 C240 101.0(5) . . . . ?
C306 C307 P5 C240 -76.7(5) . . . . ?
C205 C200 P5 O4 56.8(5) . . . . ?
C201 C200 P5 O4 -125.1(5) . . . . ?
C205 C200 P5 C307 -64.7(5) . . . . ?
C201 C200 P5 C307 113.3(5) . . . . ?
C205 C200 P5 C240 -177.9(5) . . . . ?
C201 C200 P5 C240 0.2(6) . . . . ?
C245 C240 P5 O4 -153.8(5) . . . . ?
C241 C240 P5 O4 35.2(6) . . . . ?
C245 C240 P5 C307 -30.1(5) . . . . ?
C241 C240 P5 C307 158.9(5) . . . . ?
C245 C240 P5 C200 83.8(5) . . . . ?
C241 C240 P5 C200 -87.2(5) . . . . ?
Tb2 O10 P6 C250 -163.0(3) . . . . ?
Tb3 O10 P6 C250 -46.6(3) . . . . ?
Tb2 O10 P6 C301 -43.8(4) . . . . ?
Tb3 O10 P6 C301 72.5(3) . . . . ?
Tb2 O10 P6 C220 75.2(3) . . . . ?
Tb3 O10 P6 C220 -168.5(3) . . . . ?
C251 C250 P6 O10 -129.1(5) . . . . ?
C255 C250 P6 O10 55.2(5) . . . . ?
C251 C250 P6 C301 108.4(5) . . . . ?
C255 C250 P6 C301 -67.3(5) . . . . ?
C251 C250 P6 C220 -4.2(6) . . . . ?
C255 C250 P6 C220 -180.0(4) . . . . ?
C302 C301 P6 O10 -133.6(5) . . . . ?
C300 C301 P6 O10 52.4(5) . . . . ?
C302 C301 P6 C250 -11.6(6) . . . . ?
C300 C301 P6 C250 174.4(5) . . . . ?
C302 C301 P6 C220 102.8(5) . . . . ?
C300 C301 P6 C220 -71.2(5) . . . . ?
C225 C220 P6 O10 30.7(6) . . . . ?
C221 C220 P6 O10 -154.9(5) . . . . ?
C225 C220 P6 C250 -93.1(6) . . . . ?
C221 C220 P6 C250 81.3(5) . . . . ?
C225 C220 P6 C301 153.6(6) . . . . ?
C221 C220 P6 C301 -32.1(6) . . . . ?
Tb3 O1 P7 C468 161.4(2) . . . . ?
Tb1 O1 P7 C468 46.7(3) . . . . ?
Tb3 O1 P7 C328 40.3(3) . . . . ?
Tb1 O1 P7 C328 -74.5(3) . . . . ?
Tb3 O1 P7 C211 -78.5(3) . . . . ?
Tb1 O1 P7 C211 166.8(3) . . . . ?
C373 C468 P7 O1 126.5(5) . . . . ?
C369 C468 P7 O1 -53.5(5) . . . . ?
C373 C468 P7 C328 -109.3(5) . . . . ?
C369 C468 P7 C328 70.7(5) . . . . ?
C373 C468 P7 C211 2.4(6) . . . . ?
C369 C468 P7 C211 -177.6(5) . . . . ?
C333 C328 P7 O1 135.7(5) . . . . ?
C329 C328 P7 O1 -50.7(5) . . . . ?
C333 C328 P7 C468 12.7(6) . . . . ?
C329 C328 P7 C468 -173.7(4) . . . . ?
C333 C328 P7 C211 -100.4(5) . . . . ?
C329 C328 P7 C211 73.2(5) . . . . ?
C210 C211 P7 O1 -26.1(7) . . . . ?
C212 C211 P7 O1 159.5(5) . . . . ?
C210 C211 P7 C468 96.4(6) . . . . ?
C212 C211 P7 C468 -78.0(6) . . . . ?
C210 C211 P7 C328 -149.7(6) . . . . ?
C212 C211 P7 C328 35.9(6) . . . . ?
Tb4 O6 P8 C260 159.3(3) . . . . ?
Tb2 O6 P8 C260 46.1(3) . . . . ?
Tb4 O6 P8 C235 39.6(4) . . . . ?
Tb2 O6 P8 C235 -73.6(3) . . . . ?
Tb4 O6 P8 C270 -78.4(3) . . . . ?
Tb2 O6 P8 C270 168.4(3) . . . . ?
C261 C260 P8 O6 -57.3(6) . . . . ?
C265 C260 P8 O6 127.3(5) . . . . ?
C261 C260 P8 C235 66.2(5) . . . . ?
C265 C260 P8 C235 -109.1(6) . . . . ?
C261 C260 P8 C270 177.6(5) . . . . ?
C265 C260 P8 C270 2.2(6) . . . . ?
C234 C235 P8 O6 136.3(5) . . . . ?
C230 C235 P8 O6 -49.1(5) . . . . ?
C234 C235 P8 C260 13.1(6) . . . . ?
C230 C235 P8 C260 -172.2(4) . . . . ?
C234 C235 P8 C270 -100.8(6) . . . . ?
C230 C235 P8 C270 73.9(5) . . . . ?
C271 C270 P8 O6 -21.0(6) . . . . ?
C275 C270 P8 O6 162.2(5) . . . . ?
C271 C270 P8 C260 103.6(6) . . . . ?
C275 C270 P8 C260 -73.2(6) . . . . ?
C271 C270 P8 C235 -143.8(6) . . . . ?
C275 C270 P8 C235 39.4(6) . . . . ?
C330 C329 O32 Tb3 -124.0(5) . . . . ?
C328 C329 O32 Tb3 57.3(7) . . . . ?
Tb3 O15 C700 C701 -129.9(6) . . . . ?
C307 C308 C1A C310 -0.8(10) . . . . ?
C307 C308 C1A C312 175.8(6) . . . . ?
C311 C310 C1A C308 1.2(10) . . . . ?
C311 C310 C1A C312 -175.3(7) . . . . ?
C313 C312 C1A C308 175.2(7) . . . . ?
C315 C312 C1A C308 46.8(10) . . . . ?
C314 C312 C1A C308 -68.5(8) . . . . ?
C313 C312 C1A C310 -8.4(10) . . . . ?
C315 C312 C1A C310 -136.8(8) . . . . ?
C314 C312 C1A C310 107.9(8) . . . . ?
C373 C472 C600 C603 -126.2(10) . . . . ?
C471 C472 C600 C603 53.2(11) . . . . ?
C373 C472 C600 C604 59.1(12) . . . . ?
C471 C472 C600 C604 -121.5(12) . . . . ?
C373 C472 C600 C602 113.3(9) . . . . ?
C471 C472 C600 C602 -67.3(10) . . . . ?
C373 C472 C600 C601 -1.4(10) . . . . ?
C471 C472 C600 C601 178.0(8) . . . . ?
C373 C472 C600 C606 -62.0(11) . . . . ?
C471 C472 C600 C606 117.4(11) . . . . ?
C373 C472 C600 C605 -177.1(9) . . . . ?
C471 C472 C600 C605 2.3(12) . . . . ?
Tb1 O2 C1U C2U 13(3) . . . . ?
Tb2 O18 C380 C381 130(3) . . . . ?

loop_
_exptl_oxdiff_crystal_face_indexfrac_h
_exptl_oxdiff_crystal_face_indexfrac_k
_exptl_oxdiff_crystal_face_indexfrac_l
_exptl_oxdiff_crystal_face_x
_exptl_oxdiff_crystal_face_y
_exptl_oxdiff_crystal_face_z
-1.2846 -0.6608 18.7681 0.4617 0.3528 0.8139
8.2778 -1.1350 7.9710 0.7841 0.6011 -0.1546
-8.2938 1.1345 -7.9220 -0.7837 -0.6008 0.1575
0.0880 0.7686 -18.5737 -0.5357 -0.4097 -0.7384
9.3515 -0.5194 -9.2276 0.3541 0.2725 -0.8946
-7.3212 0.0920 14.7435 -0.0580 -0.0457 0.9973
-1.9492 -22.1974 -2.5320 0.4300 -0.9028 0.0090
1.9492 22.1974 2.5320 -0.4300 0.9028 -0.0090
